data_7240374
loop_
_publ_author_name
'Yang, Peng'
'Alshankiti, Buthainah'
'Khashab, Niveen M.'

_publ_section_title
;
 Intrinsically porous molecular building blocks for metal organic
 frameworks tailored by the bridging effect of counter cations
;
_journal_name_full CrystEngComm
_journal_paper_doi 10.1039/D0CE00397B
_journal_year 2020
_chemical_absolute_configuration unk
_chemical_formula_moiety 'C72 H72 Cs4.5 Mo10 Na2.5 O110.5 P4'
_chemical_formula_sum 'C72 H72 Cs4.5 Mo10 Na2.5 O110.5 P4'
_chemical_formula_weight 4444.14
_space_group_crystal_system orthorhombic
_space_group_IT_number 19
_space_group_name_Hall 'P 2ac 2ab'
_space_group_name_H-M_alt 'P 21 21 21'
_atom_sites_solution_hydrogens geom
_atom_sites_solution_primary direct
_audit_creation_date 2019-07-14
_audit_creation_method
;
Olex2 1.2
(compiled 2018.05.29 svn.r3508 for OlexSys, GUI svn.r5506)
;
_audit_update_record
;
2020-02-11 deposited with the CCDC.	2020-04-07 downloaded from the CCDC.
;
_cell_angle_alpha 90
_cell_angle_beta 90
_cell_angle_gamma 90
_cell_formula_units_Z 4
_cell_length_a 16.4079(8)
_cell_length_b 22.3318(10)
_cell_length_c 43.2705(19)
_cell_measurement_reflns_used 9878
_cell_measurement_temperature 120(2)
_cell_measurement_theta_max 28.276
_cell_measurement_theta_min 2.256
_cell_volume 15855.1(13)
_computing_cell_refinement 'SAINT V8.38A (?, 2016)'
_computing_data_reduction 'SAINT V8.38A (?, 2016)'
_computing_molecular_graphics 'Olex2 (Dolomanov et al., 2009)'
_computing_publication_material 'Olex2 (Dolomanov et al., 2009)'
_computing_structure_refinement 'ShelXL (Sheldrick, 2015)'
_computing_structure_solution 'ShelXS (Sheldrick, 2008)'
_diffrn_ambient_temperature 120.01
_diffrn_measured_fraction_theta_full 0.995
_diffrn_measured_fraction_theta_max 0.995
_diffrn_measurement_device_type 'Bruker APEX-II CCD'
_diffrn_measurement_method '\f and \w scans'
_diffrn_radiation_type MoK\a
_diffrn_radiation_wavelength 0.71073
_diffrn_reflns_av_R_equivalents 0.0317
_diffrn_reflns_av_unetI/netI 0.0137
_diffrn_reflns_Laue_measured_fraction_full 0.995
_diffrn_reflns_Laue_measured_fraction_max 0.995
_diffrn_reflns_limit_h_max 19
_diffrn_reflns_limit_h_min -19
_diffrn_reflns_limit_k_max 26
_diffrn_reflns_limit_k_min -26
_diffrn_reflns_limit_l_max 51
_diffrn_reflns_limit_l_min -51
_diffrn_reflns_number 400360
_diffrn_reflns_point_group_measured_fraction_full 0.996
_diffrn_reflns_point_group_measured_fraction_max 0.996
_diffrn_reflns_theta_full 25.000
_diffrn_reflns_theta_max 25.000
_diffrn_reflns_theta_min 2.206
_diffrn_standards_number 0
_exptl_absorpt_coefficient_mu 1.938
_exptl_absorpt_correction_T_max 0.5633
_exptl_absorpt_correction_T_min 0.3907
_exptl_absorpt_correction_type multi-scan
_exptl_absorpt_process_details
'SADABS-2016/2 (Bruker,2016/2) was used for absorption correction. wR2(int) was 0.1273 before and 0.0532 after correction. The Ratio of minimum to maximum transmission is 0.6936. The \l/2 correction factor is Not present.'
_exptl_crystal_colour colourless
_exptl_crystal_colour_primary colourless
_exptl_crystal_density_diffrn 1.862
_exptl_crystal_description block
_exptl_crystal_F_000 8572
_exptl_crystal_size_max 0.23
_exptl_crystal_size_mid 0.23
_exptl_crystal_size_min 0.22
_refine_diff_density_max 2.524
_refine_diff_density_min -1.636
_refine_diff_density_rms 0.165
_refine_ls_abs_structure_details
;
 Refined as an inversion twin.
;
_refine_ls_abs_structure_Flack 0.053(18)
_refine_ls_extinction_method none
_refine_ls_goodness_of_fit_ref 1.044
_refine_ls_hydrogen_treatment constr
_refine_ls_matrix_type full
_refine_ls_number_parameters 1919
_refine_ls_number_reflns 27824
_refine_ls_number_restraints 5397
_refine_ls_restrained_S_all 1.023
_refine_ls_R_factor_all 0.0469
_refine_ls_R_factor_gt 0.0465
_refine_ls_shift/su_max 0.001
_refine_ls_shift/su_mean 0.000
_refine_ls_structure_factor_coef Fsqd
_refine_ls_weighting_details 'w=1/[\s^2^(Fo^2^)+(0.0829P)^2^+96.3455P] where P=(Fo^2^+2Fc^2^)/3'
_refine_ls_weighting_scheme calc
_refine_ls_wR_factor_gt 0.1306
_refine_ls_wR_factor_ref 0.1310
_reflns_Friedel_coverage 0.856
_reflns_Friedel_fraction_full 0.998
_reflns_Friedel_fraction_max 0.998
_reflns_number_gt 27525
_reflns_number_total 27824
_reflns_threshold_expression 'I > 2\s(I)'
_cod_data_source_file d0ce00397b2.cif
_cod_data_source_block 1_a
_cod_original_formula_sum 'C72 H72 Cs4.50 Mo10 Na2.50 O110.50 P4'
_cod_database_code 7240374
_shelx_shelxl_version_number 2018/1
_shelx_space_group_comment
;
The symmetry employed for this shelxl refinement is uniquely defined
by the following loop, which should always be used as a source of
symmetry information in preference to the above space-group names.
They are only intended as comments.
;
_shelx_estimated_absorpt_t_max 0.675
_shelx_estimated_absorpt_t_min 0.664
_olex2_refinement_description
;
1. Twinned data refinement
 Scales: 0.947(18)
 0.053(18)
2. Fixed Uiso
 At 1.2 times of:
  All C(H) groups, All C(H,H) groups
3. Restrained distances
 C12-C13
 1.52 with sigma of 0.02
 C9-C8
 1.52 with sigma of 0.02
 C8-O14
 1.35 with sigma of 0.02
 O111-C72
 1.35 with sigma of 0.02
 O112-C72
 1.35 with sigma of 0.02
 C29-C28
 1.53 with sigma of 0.02
 C29-O44
 1.35 with sigma of 0.02
 C38-O60
 1.35 with sigma of 0.02
 C38-C39
 1.56 with sigma of 0.02
4. Uiso/Uaniso restraints and constraints
O1 \\sim O2 \\sim O3 \\sim O4 \\sim O5 \\sim O6 \\sim O7 \\sim O8 \\sim O9
\\sim O10 \\sim O11 \\sim O12 \\sim O13 \\sim O14 \\sim O15 \\sim O16 \\sim O17
\\sim O18 \\sim O19 \\sim O20 \\sim O21 \\sim O22 \\sim O23 \\sim O24 \\sim O25
\\sim O26 \\sim O27 \\sim O28 \\sim O29 \\sim O30 \\sim O31 \\sim O32 \\sim O33
\\sim O34 \\sim O35 \\sim O36 \\sim O37 \\sim O38 \\sim O39 \\sim O40 \\sim O41
\\sim O42 \\sim O43 \\sim O44 \\sim O45 \\sim O46 \\sim O47 \\sim O48 \\sim O49
\\sim O50 \\sim O51 \\sim O52 \\sim O53 \\sim O54 \\sim O55 \\sim O56 \\sim O57
\\sim O58 \\sim O59 \\sim O60 \\sim O61 \\sim O62 \\sim O63 \\sim O64 \\sim O65
\\sim O66 \\sim O67 \\sim O68 \\sim O69 \\sim O70 \\sim O71 \\sim O72 \\sim O73
\\sim O74 \\sim O75 \\sim O76 \\sim O77 \\sim O78 \\sim O79 \\sim O80 \\sim O81
\\sim O82 \\sim O83 \\sim O84 \\sim O85 \\sim O86 \\sim O87 \\sim O88 \\sim O89
\\sim O90 \\sim O91 \\sim O92 \\sim O93 \\sim O94 \\sim O95 \\sim O96 \\sim O97
\\sim O98 \\sim O99 \\sim O100 \\sim O101 \\sim O102 \\sim O103 \\sim O104
\\sim O105 \\sim O5W \\sim O3W \\sim O2W \\sim O1W \\sim O106 \\sim O107 \\sim
O108 \\sim O109 \\sim O110 \\sim O111 \\sim O112 \\sim O4W: within 3.8A with
sigma of 0.01 and sigma for terminal atoms of 0.01
C1 \\sim C2 \\sim C3 \\sim C4 \\sim C5 \\sim C6 \\sim C7 \\sim C8 \\sim C9
\\sim C10 \\sim C11 \\sim C12 \\sim C13 \\sim C14 \\sim C15 \\sim C16 \\sim C17
\\sim C18 \\sim C19 \\sim C20 \\sim C21 \\sim C22 \\sim C23 \\sim C24 \\sim C25
\\sim C26 \\sim C27 \\sim C28 \\sim C29 \\sim C30 \\sim C31 \\sim C32 \\sim C33
\\sim C34 \\sim C35 \\sim C36 \\sim C37 \\sim C38 \\sim C39 \\sim C40 \\sim C41
\\sim C42 \\sim C43 \\sim C44 \\sim C45 \\sim C46 \\sim C47 \\sim C48 \\sim C49
\\sim C50 \\sim C51 \\sim C52 \\sim C53 \\sim C54 \\sim C55 \\sim C56 \\sim C57
\\sim C58 \\sim C59 \\sim C60 \\sim C61 \\sim C62 \\sim C63 \\sim C64 \\sim C65
\\sim C66 \\sim C67 \\sim C68 \\sim C69 \\sim C70 \\sim C71 \\sim C72: within
3.8A with sigma of 0.01 and sigma for terminal atoms of 0.02
C1 \\sim O2 \\sim C4 \\sim C3 \\sim C2 \\sim O4 \\sim O110 \\sim O5 \\sim C7
\\sim O8 \\sim C6 \\sim C5 \\sim O12 \\sim O10 \\sim C10 \\sim C9 \\sim C8
\\sim O14 \\sim O106 \\sim O15 \\sim C13 \\sim O22 \\sim C12 \\sim C11 \\sim
O20 \\sim O18 \\sim C15 \\sim C14 \\sim C16 \\sim C17 \\sim O30 \\sim C18 \\sim
O28 \\sim C19 \\sim O32 \\sim O25 \\sim C22 \\sim C23 \\sim O40 \\sim O38 \\sim
C24 \\sim C25 \\sim O35 \\sim C21 \\sim C20 \\sim O34: within 3.8A with sigma
of 0.01 and sigma for terminal atoms of 0.01
O58 \\sim C36 \\sim C37 \\sim O105 \\sim O52 \\sim C33 \\sim C32 \\sim O50
\\sim C34 \\sim C35 \\sim O55 \\sim C30 \\sim C31 \\sim O48 \\sim O46 \\sim C27
\\sim C26 \\sim O42 \\sim C28 \\sim C29 \\sim O44: within 3.8A with sigma of
0.01 and sigma for terminal atoms of 0.01
O94 \\sim O95 \\sim C66 \\sim C65 \\sim O93 \\sim C64 \\sim C63 \\sim C62 \\sim
O92 \\sim O96 \\sim C67 \\sim O97 \\sim C69 \\sim C70 \\sim O99 \\sim O100
\\sim C71 \\sim O98 \\sim C68 \\sim C72 \\sim O112 \\sim O111: within 3.8A with
sigma of 0.01 and sigma for terminal atoms of 0.01
O101 \\sim C61 \\sim C60 \\sim O91 \\sim O88 \\sim C57 \\sim C58 \\sim O89
\\sim O90 \\sim C59 \\sim C56 \\sim O87 \\sim O108 \\sim C55 \\sim O85 \\sim
C54 \\sim O80 \\sim C51 \\sim C50 \\sim C49 \\sim O78 \\sim O109 \\sim O82
\\sim O84 \\sim C53 \\sim C52 \\sim O75 \\sim C48 \\sim O70 \\sim C45 \\sim C43
\\sim C44 \\sim O107 \\sim C46 \\sim O72 \\sim C47 \\sim O65 \\sim C42 \\sim
O64 \\sim O74 \\sim O62 \\sim C41 \\sim C40 \\sim C39 \\sim O60 \\sim C38:
within 3.8A with sigma of 0.01 and sigma for terminal atoms of 0.01
Uanis(O14) \\sim Ueq: with sigma of 0.001 and sigma for terminal atoms of 0.002
Uanis(Cs7) \\sim Ueq: with sigma of 0.001 and sigma for terminal atoms of 0.002
5. Others
 Fixed Sof: Cs4(0.5) Cs5(0.5) O4(0.5) O14(0.5) O68(0.5) O78(0.5) O87(0.5)
 Cs6(0.25) Cs7(0.25) Na3(0.5) O1W(0.5) O106(0.5) O107(0.5) O108(0.5) O109(0.5)
 O110(0.5) O111(0.5) O112(0.5)
6.a Ternary CH refined with riding coordinates:
 C1(H1), C3(H3), C4(H4), C5(H5), C6(H6), C7(H7), C9(H9), C10(H10), C11(H11),
 C12(H12), C13(H13), C15(H15), C16(H16), C17(H17), C18(H18), C19(H19), C21(H21),
  C22(H22), C23(H23), C24(H24), C25(H25), C26(H26), C27(H27), C28(H28),
 C30(H30), C31(H31), C32(H32), C33(H33), C34(H34), C36(H36), C37(H37), C39(H39),
  C40(H40), C41(H41), C42(H42), C43(H43), C45(H45), C46(H46), C47(H47),
 C48(H48), C50(H50), C51(H51), C52(H52), C53(H53), C54(H54), C56(H56), C57(H57),
  C58(H58), C59(H59), C60(H60), C61(H61), C63(H63), C64(H64), C65(H65),
 C66(H66), C67(H67), C68(H68), C69(H69), C70(H70), C71(H71)
6.b Secondary CH2 refined with riding coordinates:
 C14(H14A,H14B), C20(H20A,H20B), C29(H29A,H29B), C35(H35A,H35B), C38(H38A,
 H38B), C62(H62A,H62B)
;
_olex2_submission_special_instructions 'No special instructions were received'

loop_
_space_group_symop_operation_xyz
'x, y, z'
'-x+1/2, -y, z+1/2'
'-x, y+1/2, -z+1/2'
'x+1/2, -y+1/2, -z'

loop_
_atom_site_label
_atom_site_type_symbol
_atom_site_fract_x
_atom_site_fract_y
_atom_site_fract_z
_atom_site_U_iso_or_equiv
_atom_site_adp_type
_atom_site_occupancy
_atom_site_site_symmetry_order
_atom_site_calc_flag
_atom_site_refinement_flags_posn
_atom_site_refinement_flags_adp
_atom_site_refinement_flags_occupancy
_atom_site_disorder_assembly
_atom_site_disorder_group
C1 C 0.6940(8) 0.4051(6) 0.9799(3) 0.037(2) Uani 1 1 d . U . . .
H1 H 0.696389 0.384784 1.000468 0.044 Uiso 1 1 calc R . . . .
C2 C 0.8441(11) 0.3034(7) 0.9530(4) 0.055(2) Uani 1 1 d . U . . .
C3 C 0.7566(9) 0.2784(6) 0.9436(3) 0.045(2) Uani 1 1 d . U . . .
H3 H 0.746196 0.290003 0.921664 0.054 Uiso 1 1 calc R . . . .
C4 C 0.6870(9) 0.3003(6) 0.9626(3) 0.0438(19) Uani 1 1 d . U . . .
H4 H 0.699075 0.293667 0.984959 0.053 Uiso 1 1 calc R . . . .
C5 C 0.6089(9) 0.2709(6) 0.9546(3) 0.040(2) Uani 1 1 d . U . . .
H5 H 0.592091 0.284764 0.933576 0.048 Uiso 1 1 calc R . . . .
C6 C 0.6204(9) 0.2015(6) 0.9535(3) 0.043(2) Uani 1 1 d . U . . .
H6 H 0.630662 0.186645 0.974941 0.052 Uiso 1 1 calc R . . . .
C7 C 0.6923(10) 0.1847(6) 0.9333(3) 0.0489(19) Uani 1 1 d . U . . .
H7 H 0.699842 0.140244 0.933047 0.059 Uiso 1 1 calc R . . . .
C8 C 0.8390(11) 0.1670(7) 0.8801(4) 0.063(2) Uani 1 1 d D U . . .
C9 C 0.7651(11) 0.1830(7) 0.8605(3) 0.057(2) Uani 1 1 d D U . . .
H9 H 0.766087 0.227087 0.856387 0.069 Uiso 1 1 calc R . . . .
C10 C 0.6855(11) 0.1677(7) 0.8769(4) 0.0548(19) Uani 1 1 d . U . . .
H10 H 0.688730 0.125294 0.884166 0.066 Uiso 1 1 calc R . . . .
C11 C 0.6153(12) 0.1735(7) 0.8572(4) 0.056(2) Uani 1 1 d . U . . .
H11 H 0.606901 0.217022 0.852694 0.067 Uiso 1 1 calc R . . . .
C12 C 0.6254(11) 0.1401(7) 0.8262(4) 0.058(2) Uani 1 1 d D U . . .
H12 H 0.630208 0.096109 0.830163 0.070 Uiso 1 1 calc R . . . .
C13 C 0.7043(11) 0.1633(7) 0.8117(4) 0.061(2) Uani 1 1 d D U . . .
H13 H 0.713362 0.141088 0.791877 0.073 Uiso 1 1 calc R . . . .
C14 C 0.8684(14) 0.2415(8) 0.7792(4) 0.070(3) Uani 1 1 d . U . . .
H14A H 0.865670 0.223431 0.800112 0.084 Uiso 1 1 calc R . . . .
H14B H 0.917514 0.267160 0.778298 0.084 Uiso 1 1 calc R . . . .
C15 C 0.7952(12) 0.2782(7) 0.7739(4) 0.060(2) Uani 1 1 d . U . . .
H15 H 0.793301 0.310229 0.790022 0.072 Uiso 1 1 calc R . . . .
C16 C 0.7121(12) 0.2439(7) 0.7743(3) 0.058(2) Uani 1 1 d . U . . .
H16 H 0.717564 0.207958 0.760736 0.069 Uiso 1 1 calc R . . . .
C17 C 0.6444(12) 0.2781(7) 0.7635(3) 0.056(2) Uani 1 1 d . U . . .
H17 H 0.633690 0.309968 0.779239 0.067 Uiso 1 1 calc R . . . .
C18 C 0.6614(12) 0.3100(7) 0.7323(3) 0.058(2) Uani 1 1 d . U . . .
H18 H 0.671140 0.277978 0.716574 0.070 Uiso 1 1 calc R . . . .
C19 C 0.7379(12) 0.3439(7) 0.7352(3) 0.055(2) Uani 1 1 d . U . . .
H19 H 0.750041 0.363452 0.714954 0.066 Uiso 1 1 calc R . . . .
C20 C 0.8972(11) 0.4448(7) 0.7637(4) 0.057(2) Uani 1 1 d . U . . .
H20A H 0.936734 0.455249 0.780075 0.068 Uiso 1 1 calc R . . . .
H20B H 0.895429 0.400628 0.761913 0.068 Uiso 1 1 calc R . . . .
C21 C 0.8118(10) 0.4683(7) 0.7728(3) 0.050(2) Uani 1 1 d . U . . .
H21 H 0.798719 0.453829 0.794115 0.060 Uiso 1 1 calc R . . . .
C22 C 0.7460(11) 0.4504(6) 0.7521(3) 0.0499(19) Uani 1 1 d . U . . .
H22 H 0.762188 0.456662 0.730046 0.060 Uiso 1 1 calc R . . . .
C23 C 0.6676(11) 0.4833(6) 0.7592(3) 0.050(2) Uani 1 1 d . U . . .
H23 H 0.649774 0.470700 0.780348 0.060 Uiso 1 1 calc R . . . .
C24 C 0.6808(10) 0.5507(6) 0.7601(3) 0.046(2) Uani 1 1 d . U . . .
H24 H 0.697669 0.563605 0.738923 0.056 Uiso 1 1 calc R . . . .
C25 C 0.7526(10) 0.5633(7) 0.7821(3) 0.049(2) Uani 1 1 d . U . . .
H25 H 0.764393 0.607241 0.782334 0.059 Uiso 1 1 calc R . . . .
C26 C 0.3241(13) 0.1869(8) 0.8578(4) 0.068(3) Uani 1 1 d . U . . .
H26 H 0.339025 0.229764 0.861346 0.082 Uiso 1 1 calc R . . . .
C27 C 0.2514(15) 0.1863(9) 0.8385(4) 0.077(3) Uani 1 1 d . U . . .
H27 H 0.241046 0.144488 0.831258 0.092 Uiso 1 1 calc R . . . .
C28 C 0.1781(13) 0.2081(8) 0.8569(4) 0.075(3) Uani 1 1 d D U . . .
H28 H 0.184166 0.252241 0.859885 0.090 Uiso 1 1 calc R . . . .
C29 C 0.0962(14) 0.1970(8) 0.8394(5) 0.083(3) Uani 1 1 d D U . . .
H29A H 0.049813 0.212639 0.851617 0.099 Uiso 1 1 calc R . . . .
H29B H 0.096789 0.217446 0.819114 0.099 Uiso 1 1 calc R . . . .
C30 C 0.2478(15) 0.2029(9) 0.7825(4) 0.075(2) Uani 1 1 d . U . . .
H30 H 0.234881 0.159204 0.783755 0.090 Uiso 1 1 calc R . . . .
C31 C 0.3297(15) 0.2110(9) 0.7651(4) 0.076(2) Uani 1 1 d . U . . .
H31 H 0.320999 0.195390 0.743738 0.091 Uiso 1 1 calc R . . . .
C32 C 0.3450(14) 0.2762(8) 0.7621(4) 0.071(2) Uani 1 1 d . U . . .
H32 H 0.354564 0.292724 0.783270 0.085 Uiso 1 1 calc R . . . .
C33 C 0.2750(13) 0.3091(8) 0.7483(4) 0.069(2) Uani 1 1 d . U . . .
H33 H 0.269863 0.298147 0.725982 0.082 Uiso 1 1 calc R . . . .
C34 C 0.1913(14) 0.2939(8) 0.7657(4) 0.074(3) Uani 1 1 d . U . . .
H34 H 0.197032 0.310471 0.787097 0.088 Uiso 1 1 calc R . . . .
C35 C 0.1116(15) 0.3204(10) 0.7527(4) 0.080(3) Uani 1 1 d . U . . .
H35A H 0.065346 0.310375 0.766397 0.096 Uiso 1 1 calc R . . . .
H35B H 0.115967 0.364558 0.751321 0.096 Uiso 1 1 calc R . . . .
C36 C 0.3626(13) 0.4460(8) 0.7234(3) 0.061(3) Uani 1 1 d . U . . .
H36 H 0.362055 0.473482 0.705159 0.073 Uiso 1 1 calc R . . . .
C37 C 0.2809(13) 0.4100(8) 0.7243(3) 0.063(2) Uani 1 1 d . U . . .
H37 H 0.275981 0.384377 0.705438 0.076 Uiso 1 1 calc R . . . .
C38 C 0.8614(12) 0.0243(8) 0.7474(4) 0.067(3) Uani 1 1 d D U . . .
H38A H 0.908810 -0.002326 0.750786 0.081 Uiso 1 1 calc R . . . .
H38B H 0.868789 0.043445 0.726970 0.081 Uiso 1 1 calc R . . . .
C39 C 0.7873(11) -0.0138(7) 0.7458(4) 0.058(3) Uani 1 1 d D U . . .
H39 H 0.791322 -0.040159 0.727198 0.070 Uiso 1 1 calc R . . . .
C40 C 0.7058(11) 0.0219(7) 0.7442(3) 0.054(2) Uani 1 1 d . U . . .
H40 H 0.705238 0.054087 0.760302 0.065 Uiso 1 1 calc R . . . .
C41 C 0.6302(11) -0.0166(7) 0.7471(4) 0.056(3) Uani 1 1 d . U . . .
H41 H 0.626497 -0.043909 0.728810 0.067 Uiso 1 1 calc R . . . .
C42 C 0.7147(11) 0.1085(7) 0.7098(3) 0.0545(19) Uani 1 1 d . U . . .
H42 H 0.717751 0.128148 0.730570 0.065 Uiso 1 1 calc R . . . .
C43 C 0.7977(10) 0.0895(7) 0.6639(3) 0.050(2) Uani 1 1 d . U . . .
H43 H 0.795848 0.045300 0.667489 0.060 Uiso 1 1 calc R . . . .
C44 C 0.8750(11) 0.1047(7) 0.6501(4) 0.053(2) Uani 1 1 d . U . . .
C45 C 0.7209(9) 0.1084(6) 0.6437(3) 0.0441(18) Uani 1 1 d . U . . .
H45 H 0.727324 0.150426 0.636177 0.053 Uiso 1 1 calc R . . . .
C46 C 0.6444(10) 0.1023(6) 0.6611(3) 0.044(2) Uani 1 1 d . U . . .
H46 H 0.633264 0.058859 0.664803 0.053 Uiso 1 1 calc R . . . .
C47 C 0.6452(11) 0.1351(6) 0.6921(3) 0.050(2) Uani 1 1 d . U . . .
H47 H 0.653888 0.178991 0.688883 0.060 Uiso 1 1 calc R . . . .
C48 C 0.7350(8) 0.0914(5) 0.5884(3) 0.0351(17) Uani 1 1 d . U . . .
H48 H 0.739939 0.135928 0.590068 0.042 Uiso 1 1 calc R . . . .
C49 C 0.8951(9) -0.0147(7) 0.5666(4) 0.052(2) Uani 1 1 d . U . . .
C50 C 0.8109(8) 0.0045(6) 0.5753(3) 0.0381(19) Uani 1 1 d . U . . .
H50 H 0.798433 -0.012080 0.596192 0.046 Uiso 1 1 calc R . . . .
C51 C 0.7439(8) -0.0166(5) 0.5529(3) 0.0356(17) Uani 1 1 d . U . . .
H51 H 0.757206 -0.003880 0.531315 0.043 Uiso 1 1 calc R . . . .
C52 C 0.6620(7) 0.0077(5) 0.5623(3) 0.0325(18) Uani 1 1 d . U . . .
H52 H 0.645155 -0.011398 0.582223 0.039 Uiso 1 1 calc R . . . .
C53 C 0.6661(7) 0.0770(5) 0.5668(3) 0.0316(18) Uani 1 1 d . U . . .
H53 H 0.675831 0.096768 0.546404 0.038 Uiso 1 1 calc R . . . .
C54 C 0.7543(8) -0.1161(6) 0.5280(3) 0.0410(18) Uani 1 1 d . U . . .
H54 H 0.760100 -0.090372 0.509166 0.049 Uiso 1 1 calc R . . . .
C55 C 0.9052(10) -0.2191(7) 0.5599(4) 0.053(2) Uani 1 1 d . U . . .
C56 C 0.8268(9) -0.1868(6) 0.5612(4) 0.047(2) Uani 1 1 d . U . . .
H56 H 0.824386 -0.160692 0.579967 0.056 Uiso 1 1 calc R . . . .
C57 C 0.7539(9) -0.2292(6) 0.5603(4) 0.0467(18) Uani 1 1 d . U . . .
H57 H 0.763907 -0.261668 0.544835 0.056 Uiso 1 1 calc R . . . .
C58 C 0.6746(9) -0.1961(6) 0.5523(4) 0.045(2) Uani 1 1 d . U . . .
H58 H 0.659178 -0.170056 0.570169 0.054 Uiso 1 1 calc R . . . .
C59 C 0.6843(8) -0.1576(6) 0.5243(4) 0.043(2) Uani 1 1 d . U . . .
H59 H 0.697330 -0.184785 0.506543 0.051 Uiso 1 1 calc R . . . .
C60 C 0.7546(10) -0.3138(6) 0.5945(4) 0.051(2) Uani 1 1 d . U . . .
H60 H 0.762642 -0.335078 0.574429 0.061 Uiso 1 1 calc R . . . .
C61 C 0.6847(9) -0.3416(6) 0.6115(4) 0.047(2) Uani 1 1 d . U . . .
H61 H 0.697224 -0.384998 0.614673 0.057 Uiso 1 1 calc R . . . .
C62 C 0.1157(9) 0.0612(7) 0.6535(4) 0.050(2) Uani 1 1 d . U . . .
H62A H 0.076319 0.043664 0.638696 0.060 Uiso 1 1 calc R . . . .
H62B H 0.114108 0.036997 0.672630 0.060 Uiso 1 1 calc R . . . .
C63 C 0.1990(8) 0.0583(6) 0.6400(3) 0.042(2) Uani 1 1 d . U . . .
H63 H 0.212229 0.015436 0.635569 0.051 Uiso 1 1 calc R . . . .
C64 C 0.2672(8) 0.0845(6) 0.6617(3) 0.0397(19) Uani 1 1 d . U . . .
H64 H 0.250541 0.125095 0.669174 0.048 Uiso 1 1 calc R . . . .
C65 C 0.3487(8) 0.0882(6) 0.6467(3) 0.037(2) Uani 1 1 d . U . . .
H65 H 0.368903 0.046561 0.643105 0.045 Uiso 1 1 calc R . . . .
C66 C 0.3399(8) 0.1195(6) 0.6152(3) 0.0383(19) Uani 1 1 d . U . . .
H66 H 0.323171 0.161944 0.619009 0.046 Uiso 1 1 calc R . . . .
C67 C 0.2740(8) 0.0899(6) 0.5954(3) 0.0408(18) Uani 1 1 d . U . . .
H67 H 0.268305 0.112374 0.575557 0.049 Uiso 1 1 calc R . . . .
C68 C 0.2262(8) -0.0369(6) 0.5559(4) 0.048(2) Uani 1 1 d . U . . .
H68 H 0.225270 -0.066317 0.573352 0.057 Uiso 1 1 calc R . . . .
C69 C 0.2968(8) 0.0095(6) 0.5585(3) 0.0406(18) Uani 1 1 d . U . . .
H69 H 0.287572 0.043453 0.543817 0.049 Uiso 1 1 calc R . . . .
C70 C 0.3766(8) -0.0204(5) 0.5517(3) 0.037(2) Uani 1 1 d . U . . .
H70 H 0.387884 -0.051525 0.567753 0.044 Uiso 1 1 calc R . . . .
C71 C 0.3775(8) -0.0487(5) 0.5201(3) 0.036(2) Uani 1 1 d . U . . .
H71 H 0.367336 -0.017419 0.504001 0.044 Uiso 1 1 calc R . . . .
Cs1 Cs 0.52106(4) 0.53632(3) 0.58920(2) 0.03286(16) Uani 1 1 d . . . . .
Cs2 Cs 0.03011(5) 0.49961(4) 0.53604(2) 0.0436(2) Uani 1 1 d . . . . .
Cs3 Cs 0.51573(5) 0.38802(4) 0.66035(2) 0.04137(19) Uani 1 1 d . . . . .
Cs4 Cs 0.52411(14) 0.23699(9) 0.59796(5) 0.0594(5) Uani 0.5 1 d . . P A 1
Cs5 Cs 1.02751(13) 0.28159(10) 0.55199(6) 0.0653(6) Uani 0.5 1 d . . P . .
Mo1 Mo 0.29161(5) 0.31097(4) 0.64006(2) 0.01853(17) Uani 1 1 d . . . . .
Mo2 Mo 0.82097(5) 0.38286(4) 0.52854(2) 0.02032(18) Uani 1 1 d . . . . .
Mo3 Mo 0.26666(5) 0.26021(3) 0.56791(2) 0.01622(16) Uani 1 1 d . . . . .
Mo4 Mo 0.73721(5) 0.46907(4) 0.64316(2) 0.02349(19) Uani 1 1 d . . . . .
Mo5 Mo 0.32788(5) 0.47221(4) 0.63174(2) 0.01739(17) Uani 1 1 d . . . . .
Mo6 Mo 0.26471(5) 0.50721(4) 0.56051(2) 0.01881(17) Uani 1 1 d . . . . .
Mo7 Mo 0.23261(5) 0.37967(4) 0.52117(2) 0.01651(16) Uani 1 1 d . . . . .
Mo8 Mo 0.79226(5) 0.26109(4) 0.57418(2) 0.02109(18) Uani 1 1 d . . . . .
Mo9 Mo 0.77749(5) 0.50776(4) 0.56943(2) 0.02247(19) Uani 1 1 d . . . . .
Mo10 Mo 0.71211(5) 0.30569(4) 0.64159(2) 0.02341(19) Uani 1 1 d . . . . .
Na1 Na 0.3989(5) 0.3693(4) 0.45653(17) 0.074(2) Uani 1 1 d . . . . .
O1 O 0.3872(5) 0.2792(3) 0.64519(17) 0.0280(14) Uani 1 1 d . U . . .
O2 O 0.6761(6) 0.3626(4) 0.95700(19) 0.0364(16) Uani 1 1 d . U . . .
O3 O 0.1431(5) 0.3552(3) 0.50551(17) 0.0266(15) Uani 1 1 d . U . . .
O4 O 0.8683(14) 0.2890(10) 0.9812(5) 0.057(3) Uani 0.5 1 d . U P B 1
O5 O 0.7614(7) 0.2126(4) 0.9450(2) 0.0490(17) Uani 1 1 d . U . . .
O6 O 0.8680(5) 0.2128(3) 0.5842(2) 0.0342(16) Uani 1 1 d . U . . .
O7 O 0.5876(4) 0.4083(3) 0.55913(17) 0.0258(14) Uani 1 1 d . U . . .
O8 O 0.6718(7) 0.2057(4) 0.9034(2) 0.0474(16) Uani 1 1 d . U . . .
O9 O 0.2421(5) 0.2906(4) 0.67341(17) 0.0315(16) Uani 1 1 d . U . . .
O10 O 0.5482(7) 0.1726(4) 0.9416(2) 0.0461(18) Uani 1 1 d . U . . .
O11 O 0.8596(4) 0.4258(3) 0.63401(17) 0.0249(14) Uani 1 1 d . U . . .
O12 O 0.5466(6) 0.2868(4) 0.9759(2) 0.0465(18) Uani 1 1 d . U . . .
O13 O 0.7035(4) 0.4390(3) 0.59257(15) 0.0206(12) Uani 1 1 d . U . . .
O14 O 0.8732(15) 0.1120(10) 0.8825(6) 0.067(3) Uani 0.5 1 d D U P C 2
O15 O 0.7737(8) 0.1523(5) 0.8317(3) 0.0633(18) Uani 1 1 d . U . . .
O16 O 0.2858(4) 0.3061(3) 0.53166(15) 0.0192(12) Uani 1 1 d . U . . .
O17 O 0.3489(4) 0.2141(3) 0.56415(16) 0.0195(13) Uani 1 1 d . U . . .
O18 O 0.5617(9) 0.1508(5) 0.8054(3) 0.0663(19) Uani 1 1 d . U . . .
O19 O 0.7623(5) 0.4562(3) 0.53393(17) 0.0254(13) Uani 1 1 d . U . . .
O20 O 0.5442(8) 0.1513(4) 0.8719(2) 0.0579(19) Uani 1 1 d . U . . .
O21 O 0.4170(4) 0.4240(3) 0.60123(15) 0.0168(12) Uani 1 1 d . U . . .
O22 O 0.6976(8) 0.2237(4) 0.8048(2) 0.0564(17) Uani 1 1 d . U . . .
O23 O 0.7179(5) 0.2493(3) 0.60775(18) 0.0312(14) Uani 1 1 d . U . . .
O24 O 0.8748(11) 0.1934(7) 0.7557(4) 0.091(3) Uani 1 1 d . U . . .
O25 O 0.8059(8) 0.3070(5) 0.7437(2) 0.0564(18) Uani 1 1 d . U . . .
O26 O 0.7859(5) 0.2776(4) 0.66598(19) 0.0355(16) Uani 1 1 d . U . . .
O27 O 0.7401(5) 0.2224(3) 0.54741(19) 0.0322(16) Uani 1 1 d . U . . .
O28 O 0.5980(8) 0.3438(5) 0.7218(2) 0.0540(17) Uani 1 1 d . U . . .
O29 O 0.8148(4) 0.3330(3) 0.60856(17) 0.0231(13) Uani 1 1 d . U . . .
O30 O 0.5715(9) 0.2428(5) 0.7610(3) 0.0660(18) Uani 1 1 d . U . . .
O31 O 0.7790(5) 0.4962(4) 0.67633(19) 0.0385(17) Uani 1 1 d . U . . .
O32 O 0.7257(7) 0.3890(4) 0.7576(2) 0.0496(16) Uani 1 1 d . U . . .
O33 O 0.8611(4) 0.4234(3) 0.57659(16) 0.0217(13) Uani 1 1 d . U . . .
O34 O 0.9240(8) 0.4699(5) 0.7348(3) 0.062(2) Uani 1 1 d . U . . .
O35 O 0.8231(7) 0.5320(4) 0.7738(2) 0.0472(18) Uani 1 1 d . U . . .
O36 O 0.1896(5) 0.5587(3) 0.56731(18) 0.0276(15) Uani 1 1 d . U . . .
O37 O 0.3322(4) 0.5225(3) 0.59553(16) 0.0202(12) Uani 1 1 d . U . . .
O38 O 0.6116(7) 0.5839(5) 0.7683(2) 0.052(2) Uani 1 1 d . U . . .
O39 O 0.7875(5) 0.5220(3) 0.61321(17) 0.0268(14) Uani 1 1 d . U . . .
O40 O 0.6035(8) 0.4675(5) 0.7381(2) 0.0559(19) Uani 1 1 d . U . . .
O41 O 0.9610(5) 0.3604(3) 0.60704(19) 0.0298(15) Uani 1 1 d . U . . .
O42 O 0.3922(10) 0.1589(5) 0.8409(3) 0.073(2) Uani 1 1 d . U . . .
O43 O 0.7164(4) 0.3467(3) 0.55888(16) 0.0214(13) Uani 1 1 d . U . . .
O44 O 0.0883(12) 0.1337(7) 0.8353(4) 0.097(3) Uani 1 1 d D U . . .
O45 O 0.9115(5) 0.4069(3) 0.51359(18) 0.0283(15) Uani 1 1 d . U . . .
O46 O 0.2623(9) 0.2245(5) 0.8122(3) 0.072(2) Uani 1 1 d . U . . .
O47 O 0.3260(5) 0.5394(3) 0.53339(19) 0.0307(15) Uani 1 1 d . U . . .
O48 O 0.3934(10) 0.1786(6) 0.7775(3) 0.079(2) Uani 1 1 d . U . . .
O49 O 0.0804(4) 0.4190(3) 0.59339(17) 0.0218(14) Uani 1 1 d . U . . .
O50 O 0.4160(9) 0.2895(6) 0.7436(3) 0.071(2) Uani 1 1 d . U . . .
O51 O 0.8597(4) 0.3115(3) 0.54775(18) 0.0254(13) Uani 1 1 d . U . . .
O52 O 0.2835(8) 0.3738(5) 0.7511(2) 0.0632(19) Uani 1 1 d . U . . .
O53 O 0.3191(4) 0.3935(3) 0.64775(15) 0.0228(13) Uani 1 1 d . U . . .
O54 O 0.0991(11) 0.2965(7) 0.7237(3) 0.091(3) Uani 1 1 d . U . . .
O55 O 0.1822(10) 0.2325(6) 0.7692(3) 0.081(2) Uani 1 1 d . U . . .
O56 O 0.1823(4) 0.3485(3) 0.56865(15) 0.0168(12) Uani 1 1 d . U . . .
O57 O 0.3356(4) 0.3322(3) 0.59032(15) 0.0173(12) Uani 1 1 d . U . . .
O58 O 0.4281(8) 0.4075(5) 0.7209(2) 0.0589(19) Uani 1 1 d . U . . .
O59 O 0.1729(4) 0.3558(3) 0.62630(16) 0.0211(13) Uani 1 1 d . U . . .
O60 O 0.8640(10) 0.0678(6) 0.7691(3) 0.079(2) Uani 1 1 d D U . . .
O61 O 0.6397(5) 0.4974(4) 0.64379(18) 0.0319(15) Uani 1 1 d . U . . .
O62 O 0.5577(8) 0.0164(5) 0.7497(3) 0.062(2) Uani 1 1 d . U . . .
O63 O 0.3350(4) 0.4181(3) 0.55226(15) 0.0174(12) Uani 1 1 d . U . . .
O64 O 0.7024(7) 0.0480(4) 0.7138(2) 0.0511(17) Uani 1 1 d . U . . .
O65 O 0.7912(8) 0.1198(5) 0.6931(2) 0.0575(17) Uani 1 1 d . U . . .
O66 O 0.2283(4) 0.4428(3) 0.59682(15) 0.0187(12) Uani 1 1 d . U . . .
O67 O 0.1974(4) 0.4568(3) 0.53542(16) 0.0210(12) Uani 1 1 d . U . . .
O68 O 0.8957(13) 0.1659(9) 0.6437(5) 0.048(3) Uani 0.5 1 d . U P D 1
O69 O 0.2902(5) 0.3980(3) 0.48994(17) 0.0267(14) Uani 1 1 d . U . . .
O70 O 0.7179(6) 0.0681(4) 0.61819(19) 0.0356(14) Uani 1 1 d . U . . .
O71 O 0.1855(4) 0.2173(3) 0.55651(18) 0.0263(15) Uani 1 1 d . U . . .
O72 O 0.5766(6) 0.1281(4) 0.6430(2) 0.0464(16) Uani 1 1 d . U . . .
O73 O 0.4587(4) 0.3526(3) 0.55796(16) 0.0223(13) Uani 1 1 d . U . . .
O74 O 0.5685(8) 0.1243(5) 0.7091(2) 0.0568(18) Uani 1 1 d . U . . .
O75 O 0.8088(5) 0.0685(4) 0.5773(2) 0.0368(15) Uani 1 1 d . U . . .
O76 O 0.6229(5) 0.2790(4) 0.65804(18) 0.0341(16) Uani 1 1 d . U . . .
O77 O 0.2443(4) 0.2542(3) 0.61141(15) 0.0193(12) Uani 1 1 d . U . . .
O78 O 0.9583(11) 0.0074(8) 0.5828(5) 0.043(3) Uani 0.5 1 d . U P E 1
O79 O 0.2512(5) 0.5060(3) 0.65217(17) 0.0268(14) Uani 1 1 d . U . . .
O80 O 0.7373(6) -0.0798(4) 0.5545(2) 0.0389(15) Uani 1 1 d . U . . .
O81 O 0.8609(5) 0.5477(3) 0.5593(2) 0.0314(16) Uani 1 1 d . U . . .
O82 O 0.6020(5) -0.0064(4) 0.53863(19) 0.0311(14) Uani 1 1 d . U . . .
O83 O 0.6266(4) 0.3472(3) 0.60543(15) 0.0203(13) Uani 1 1 d . U . . .
O84 O 0.5917(5) 0.0969(4) 0.57920(18) 0.0314(14) Uani 1 1 d . U . . .
O85 O 0.8285(6) -0.1505(4) 0.5330(2) 0.0445(16) Uani 1 1 d . U . . .
O86 O 0.6979(5) 0.5540(3) 0.56069(19) 0.0317(16) Uani 1 1 d . U . . .
O87 O 0.9079(12) -0.2689(8) 0.5389(5) 0.044(3) Uani 0.5 1 d . U P F 1
O88 O 0.7358(6) -0.2542(4) 0.5889(2) 0.0457(17) Uani 1 1 d . U . . .
O89 O 0.6099(6) -0.2404(4) 0.5474(3) 0.0516(19) Uani 1 1 d . U . . .
O90 O 0.6130(6) -0.1249(4) 0.5161(2) 0.0462(17) Uani 1 1 d . U . . .
O91 O 0.8294(7) -0.3189(5) 0.6132(3) 0.054(2) Uani 1 1 d . U . . .
O92 O 0.0922(7) 0.1203(6) 0.6603(3) 0.064(2) Uani 1 1 d . U . . .
O93 O 0.2766(5) 0.0449(4) 0.6877(2) 0.0381(16) Uani 1 1 d . U . . .
O94 O 0.4040(6) 0.1174(5) 0.6657(2) 0.0482(17) Uani 1 1 d . U . . .
O95 O 0.4172(6) 0.1203(4) 0.5999(2) 0.0440(16) Uani 1 1 d . U . . .
O96 O 0.1986(6) 0.0906(4) 0.6112(2) 0.0407(15) Uani 1 1 d . U . . .
O97 O 0.3015(5) 0.0310(4) 0.5890(2) 0.0392(15) Uani 1 1 d . U . . .
O98 O 0.2310(6) -0.0652(4) 0.5256(2) 0.0459(18) Uani 1 1 d . U . . .
O99 O 0.4417(5) 0.0255(4) 0.5523(2) 0.0397(16) Uani 1 1 d . U . . .
O100 O 0.4508(5) -0.0791(4) 0.5134(2) 0.0380(17) Uani 1 1 d . U . . .
O101 O 0.6119(7) -0.3372(4) 0.5921(3) 0.053(2) Uani 1 1 d . U . . .
O102 O 0.7710(5) 0.3561(4) 0.49744(18) 0.0323(16) Uani 1 1 d . U . . .
O103 O 0.4140(4) 0.4974(3) 0.65034(16) 0.0238(14) Uani 1 1 d . U . . .
O104 O 0.7134(5) 0.3875(3) 0.65383(16) 0.0266(13) Uani 1 1 d . U . . .
O105 O 0.2158(8) 0.4481(5) 0.7263(2) 0.059(2) Uani 1 1 d . U . . .
O5W O 0.5086(5) 0.1499(4) 0.53285(19) 0.0344(16) Uani 1 1 d . U . . .
O3W O 0.4163(5) 0.2746(4) 0.4954(2) 0.0381(17) Uani 1 1 d . U . . .
O2W O 0.4834(7) 0.3986(5) 0.4977(3) 0.058(2) Uani 1 1 d . U . . .
P1 P 0.65842(14) 0.38404(12) 0.57932(5) 0.0170(5) Uani 1 1 d . . . . .
P2 P 0.87525(14) 0.38671(12) 0.60611(6) 0.0198(5) Uani 1 1 d . . . . .
P3 P 0.16601(14) 0.39117(10) 0.59648(5) 0.0149(4) Uani 1 1 d . . . . .
P4 P 0.38742(13) 0.38236(11) 0.57543(5) 0.0142(4) Uani 1 1 d . . . . .
Cs6 Cs 0.0562(3) 0.2389(2) 0.62347(17) 0.0843(17) Uani 0.25 1 d . . P A .
Cs7 Cs 0.1043(3) 0.2138(2) 0.49348(12) 0.0732(12) Uani 0.25 1 d . U P A .
Na2 Na 0.4819(3) 0.2506(2) 0.54435(11) 0.0375(10) Uani 1 1 d . . . . .
Na3 Na 0.4879(5) 0.2020(4) 0.64351(19) 0.0277(18) Uani 0.5 1 d . . P A 2
O1W O 0.5271(13) 0.3700(9) 0.4275(4) 0.049(4) Uani 0.5 1 d . U P . .
O106 O 0.9046(16) 0.1744(11) 0.8612(5) 0.064(3) Uani 0.5 1 d . U P C 1
O107 O 0.9313(15) 0.0920(10) 0.6718(5) 0.060(3) Uani 0.5 1 d . U P D 2
O108 O 0.9612(15) -0.1754(10) 0.5593(6) 0.062(3) Uani 0.5 1 d . U P F 2
O109 O 0.9316(14) 0.0178(9) 0.5518(5) 0.055(3) Uani 0.5 1 d . U P E 2
O110 O 0.8988(15) 0.2679(10) 0.9407(6) 0.063(3) Uani 0.5 1 d . U P B 2
C72 C 0.1411(10) -0.0043(7) 0.5507(4) 0.059(2) Uani 1 1 d D U . . .
O111 O 0.0893(13) -0.0563(9) 0.5578(6) 0.062(3) Uani 0.5 1 d D U P G 2
O112 O 0.1461(13) 0.0396(9) 0.5243(5) 0.055(3) Uani 0.5 1 d D U P G 1
O4W O 0.4855(8) 0.2242(5) 0.6962(2) 0.059(2) Uani 1 1 d . U . . .

loop_
_atom_site_aniso_label
_atom_site_aniso_U_11
_atom_site_aniso_U_22
_atom_site_aniso_U_33
_atom_site_aniso_U_23
_atom_site_aniso_U_13
_atom_site_aniso_U_12
C1 0.041(5) 0.034(4) 0.036(4) -0.008(4) -0.007(4) 0.004(4)
C2 0.061(5) 0.044(4) 0.060(5) -0.002(4) -0.001(4) 0.008(4)
C3 0.055(4) 0.035(4) 0.046(4) -0.002(3) -0.003(4) 0.010(4)
C4 0.059(4) 0.033(4) 0.038(4) 0.002(3) -0.001(4) 0.006(3)
C5 0.053(4) 0.032(4) 0.034(4) -0.002(4) 0.003(4) 0.008(4)
C6 0.061(4) 0.033(4) 0.036(4) 0.005(4) 0.002(4) 0.007(4)
C7 0.070(4) 0.034(3) 0.043(4) 0.007(3) 0.004(4) 0.006(3)
C8 0.079(5) 0.054(4) 0.055(4) 0.008(4) 0.010(4) 0.010(4)
C9 0.082(4) 0.042(4) 0.048(4) 0.007(4) 0.012(4) 0.004(4)
C10 0.081(4) 0.039(3) 0.044(3) 0.003(3) 0.011(3) 0.000(3)
C11 0.088(5) 0.035(4) 0.045(4) 0.008(4) 0.013(4) -0.003(4)
C12 0.093(4) 0.036(4) 0.047(4) 0.004(4) 0.012(4) -0.003(4)
C13 0.095(4) 0.042(4) 0.046(4) 0.005(3) 0.014(4) -0.002(4)
C14 0.101(5) 0.057(5) 0.053(5) 0.013(5) 0.012(5) 0.000(5)
C15 0.093(5) 0.045(4) 0.042(4) 0.012(4) 0.010(4) -0.002(4)
C16 0.096(4) 0.040(4) 0.038(4) 0.006(3) 0.010(4) -0.005(4)
C17 0.092(4) 0.040(4) 0.036(4) 0.005(4) 0.007(4) -0.011(4)
C18 0.094(4) 0.043(4) 0.037(4) 0.004(4) 0.003(4) -0.011(4)
C19 0.087(4) 0.043(4) 0.035(3) 0.006(3) 0.007(4) -0.008(4)
C20 0.079(5) 0.050(5) 0.041(4) -0.002(4) 0.001(4) -0.004(4)
C21 0.072(5) 0.043(4) 0.036(4) -0.001(4) 0.002(4) -0.008(4)
C22 0.074(4) 0.039(4) 0.036(4) 0.004(3) 0.002(4) -0.012(4)
C23 0.072(4) 0.042(4) 0.037(4) 0.005(4) 0.000(4) -0.013(4)
C24 0.069(5) 0.035(4) 0.036(4) 0.008(4) -0.003(4) -0.011(4)
C25 0.068(5) 0.039(4) 0.041(4) 0.007(4) 0.002(4) -0.011(4)
C26 0.104(6) 0.047(5) 0.055(5) -0.005(5) 0.012(5) -0.023(5)
C27 0.112(5) 0.057(5) 0.061(5) 0.002(4) 0.009(5) -0.025(5)
C28 0.110(6) 0.053(5) 0.061(5) 0.004(5) 0.004(5) -0.026(5)
C29 0.117(6) 0.066(6) 0.065(6) 0.004(5) 0.002(6) -0.029(6)
C30 0.111(5) 0.057(4) 0.055(4) -0.002(4) 0.005(4) -0.028(4)
C31 0.116(5) 0.059(4) 0.051(4) -0.005(4) 0.008(4) -0.023(4)
C32 0.110(5) 0.057(4) 0.047(4) -0.006(4) 0.009(4) -0.024(4)
C33 0.106(4) 0.059(4) 0.040(4) -0.006(4) 0.006(4) -0.029(4)
C34 0.109(5) 0.062(5) 0.050(5) 0.003(4) 0.000(5) -0.029(5)
C35 0.112(6) 0.072(5) 0.056(5) 0.001(5) 0.002(5) -0.028(5)
C36 0.098(6) 0.056(5) 0.028(4) -0.009(4) 0.011(5) -0.026(5)
C37 0.101(5) 0.056(5) 0.032(4) -0.010(4) 0.006(4) -0.027(5)
C38 0.087(5) 0.061(5) 0.054(5) -0.001(5) -0.012(5) 0.004(5)
C39 0.079(5) 0.053(5) 0.043(5) 0.002(4) -0.005(5) 0.008(5)
C40 0.080(5) 0.049(4) 0.035(4) -0.002(4) -0.009(4) 0.009(4)
C41 0.080(6) 0.051(5) 0.037(5) 0.003(4) 0.005(5) 0.013(5)
C42 0.077(4) 0.045(4) 0.041(3) -0.001(3) -0.007(4) 0.002(4)
C43 0.065(4) 0.042(4) 0.042(4) 0.004(4) -0.010(4) -0.002(4)
C44 0.066(5) 0.044(4) 0.049(4) 0.002(4) -0.013(4) -0.004(4)
C45 0.061(4) 0.036(3) 0.036(3) 0.003(3) -0.006(3) -0.003(3)
C46 0.063(4) 0.035(4) 0.035(4) 0.006(3) -0.003(4) 0.004(4)
C47 0.073(4) 0.038(4) 0.039(4) 0.004(4) -0.006(4) 0.005(4)
C48 0.041(3) 0.026(3) 0.038(3) 0.004(3) 0.000(3) -0.002(3)
C49 0.045(4) 0.043(4) 0.067(4) -0.003(4) 0.004(4) 0.005(4)
C50 0.038(4) 0.030(4) 0.046(4) 0.003(3) 0.001(3) 0.002(3)
C51 0.035(3) 0.028(3) 0.044(3) 0.002(3) 0.007(3) 0.000(3)
C52 0.034(4) 0.026(3) 0.038(4) 0.005(3) 0.001(3) -0.002(3)
C53 0.036(4) 0.027(3) 0.032(4) 0.004(3) -0.002(3) 0.000(3)
C54 0.040(4) 0.030(3) 0.052(4) -0.005(3) 0.013(3) -0.001(3)
C55 0.054(4) 0.040(4) 0.064(5) -0.006(4) 0.015(4) 0.005(4)
C56 0.050(4) 0.031(4) 0.059(4) -0.005(4) 0.017(4) 0.002(4)
C57 0.049(4) 0.031(3) 0.060(4) -0.009(3) 0.014(3) 0.000(3)
C58 0.047(4) 0.027(4) 0.060(4) -0.007(4) 0.015(4) 0.004(4)
C59 0.039(4) 0.032(4) 0.057(4) -0.005(4) 0.013(4) 0.001(3)
C60 0.058(4) 0.032(4) 0.062(4) -0.006(4) 0.012(4) 0.003(4)
C61 0.053(5) 0.026(4) 0.062(5) -0.011(4) 0.013(5) -0.001(4)
C62 0.043(5) 0.054(5) 0.053(5) 0.008(5) -0.002(4) -0.001(4)
C63 0.035(4) 0.043(4) 0.048(4) 0.006(4) -0.002(4) -0.002(4)
C64 0.037(4) 0.037(4) 0.045(4) 0.002(4) 0.000(4) 0.000(4)
C65 0.036(4) 0.034(4) 0.041(4) 0.008(4) -0.003(4) -0.001(4)
C66 0.033(4) 0.035(4) 0.047(4) 0.012(4) 0.000(4) -0.004(4)
C67 0.038(3) 0.036(3) 0.048(4) 0.009(3) -0.002(3) -0.001(3)
C68 0.037(4) 0.040(4) 0.066(4) 0.001(4) -0.002(4) -0.003(4)
C69 0.032(3) 0.035(3) 0.055(4) 0.005(3) -0.004(3) -0.005(3)
C70 0.031(4) 0.028(4) 0.050(4) 0.009(4) -0.002(4) -0.006(4)
C71 0.031(4) 0.028(4) 0.050(5) 0.011(4) -0.005(4) -0.007(4)
Cs1 0.0262(3) 0.0297(3) 0.0426(4) -0.0004(3) 0.0060(3) -0.0021(3)
Cs2 0.0253(3) 0.0539(5) 0.0515(5) 0.0104(4) -0.0046(3) 0.0060(4)
Cs3 0.0285(4) 0.0661(5) 0.0296(4) 0.0028(3) 0.0034(3) 0.0127(4)
Cs4 0.0670(12) 0.0475(10) 0.0635(12) 0.0009(9) -0.0117(10) -0.0013(9)
Cs5 0.0458(10) 0.0664(12) 0.0837(15) -0.0153(11) -0.0029(10) -0.0007(10)
Mo1 0.0203(4) 0.0201(4) 0.0152(4) 0.0017(3) 0.0012(3) 0.0033(3)
Mo2 0.0264(4) 0.0158(4) 0.0187(4) -0.0012(3) 0.0113(3) -0.0022(3)
Mo3 0.0154(4) 0.0131(4) 0.0201(4) 0.0000(3) -0.0008(3) -0.0002(3)
Mo4 0.0202(4) 0.0297(4) 0.0206(4) -0.0068(3) 0.0022(3) 0.0040(4)
Mo5 0.0152(4) 0.0189(4) 0.0180(4) -0.0051(3) 0.0001(3) 0.0000(3)
Mo6 0.0203(4) 0.0137(4) 0.0224(4) 0.0011(3) -0.0033(3) -0.0023(3)
Mo7 0.0164(4) 0.0162(4) 0.0170(4) -0.0003(3) -0.0046(3) -0.0003(3)
Mo8 0.0231(4) 0.0158(4) 0.0243(4) 0.0000(3) 0.0084(3) -0.0037(3)
Mo9 0.0220(4) 0.0166(4) 0.0288(4) -0.0044(3) 0.0117(3) -0.0017(3)
Mo10 0.0195(4) 0.0327(5) 0.0180(4) 0.0055(3) 0.0053(3) 0.0010(4)
Na1 0.058(4) 0.101(6) 0.064(4) -0.009(4) -0.004(3) 0.021(4)
O1 0.032(3) 0.030(3) 0.021(3) 0.001(3) -0.002(3) 0.007(3)
O2 0.046(4) 0.031(3) 0.032(3) -0.002(3) -0.011(3) 0.005(3)
O3 0.028(3) 0.026(3) 0.026(3) 0.001(3) -0.005(3) 0.002(3)
O4 0.059(6) 0.051(6) 0.060(6) 0.004(5) -0.011(5) 0.003(5)
O5 0.061(4) 0.036(3) 0.049(3) 0.003(3) -0.003(3) 0.008(3)
O6 0.032(3) 0.023(3) 0.048(4) 0.006(3) 0.010(3) -0.003(3)
O7 0.023(3) 0.029(3) 0.025(3) 0.004(3) -0.001(3) -0.005(3)
O8 0.072(4) 0.031(3) 0.039(3) 0.005(3) 0.009(3) 0.007(3)
O9 0.041(4) 0.035(4) 0.018(3) 0.003(3) 0.006(3) 0.002(3)
O10 0.066(4) 0.034(3) 0.039(3) -0.001(3) 0.008(3) 0.000(3)
O11 0.019(3) 0.026(3) 0.030(3) -0.006(3) 0.002(3) 0.007(3)
O12 0.059(4) 0.041(4) 0.040(4) -0.009(3) 0.005(3) 0.004(3)
O13 0.021(3) 0.022(3) 0.018(3) -0.002(2) 0.002(2) -0.001(2)
O14 0.071(4) 0.066(4) 0.064(4) 0.002(3) 0.003(3) 0.000(3)
O15 0.092(4) 0.050(3) 0.049(3) 0.007(3) 0.013(3) 0.004(3)
O16 0.021(3) 0.018(3) 0.018(3) 0.000(2) 0.000(2) 0.000(2)
O17 0.017(3) 0.018(3) 0.024(3) 0.001(2) 0.000(2) -0.001(2)
O18 0.104(4) 0.046(3) 0.049(4) 0.003(3) 0.006(4) -0.012(4)
O19 0.028(3) 0.023(3) 0.026(3) 0.001(2) 0.010(3) -0.001(3)
O20 0.089(4) 0.040(3) 0.045(4) 0.002(3) 0.009(4) -0.012(4)
O21 0.017(3) 0.017(3) 0.016(3) -0.006(2) -0.004(2) 0.001(2)
O22 0.093(4) 0.037(3) 0.040(3) 0.005(3) 0.015(3) -0.001(3)
O23 0.035(3) 0.027(3) 0.031(3) 0.010(3) 0.007(3) -0.002(3)
O24 0.116(6) 0.069(5) 0.086(6) 0.006(5) 0.009(5) 0.004(5)
O25 0.088(4) 0.043(3) 0.039(3) 0.009(3) 0.012(3) -0.007(3)
O26 0.040(3) 0.035(3) 0.032(3) 0.010(3) 0.000(3) 0.002(3)
O27 0.038(4) 0.024(3) 0.035(3) -0.006(3) 0.003(3) -0.008(3)
O28 0.080(4) 0.045(3) 0.037(3) 0.002(3) 0.000(3) -0.014(3)
O29 0.021(3) 0.022(3) 0.026(3) 0.003(2) 0.004(2) -0.004(2)
O30 0.101(4) 0.049(3) 0.048(3) 0.005(3) 0.006(3) -0.015(3)
O31 0.037(4) 0.047(4) 0.032(4) -0.010(3) -0.003(3) 0.002(3)
O32 0.080(4) 0.037(3) 0.032(3) 0.002(3) 0.003(3) -0.010(3)
O33 0.019(3) 0.021(3) 0.025(3) -0.004(2) 0.005(2) 0.000(2)
O34 0.072(5) 0.061(5) 0.054(5) -0.006(4) 0.016(4) -0.002(4)
O35 0.067(4) 0.037(3) 0.038(3) -0.004(3) 0.008(3) -0.011(3)
O36 0.028(3) 0.018(3) 0.037(4) -0.002(3) -0.001(3) 0.005(3)
O37 0.019(3) 0.017(3) 0.024(3) -0.002(2) 0.000(2) -0.002(2)
O38 0.065(5) 0.045(4) 0.046(4) 0.008(4) -0.011(4) -0.011(4)
O39 0.027(3) 0.023(3) 0.030(3) -0.004(3) 0.002(3) -0.005(3)
O40 0.080(4) 0.045(4) 0.043(3) 0.004(3) -0.008(3) -0.017(3)
O41 0.021(3) 0.029(3) 0.040(4) 0.001(3) 0.009(3) 0.001(3)
O42 0.110(5) 0.052(4) 0.056(4) -0.005(4) 0.016(4) -0.012(4)
O43 0.021(3) 0.022(3) 0.021(3) 0.000(2) 0.009(2) 0.002(2)
O44 0.124(7) 0.082(6) 0.084(6) -0.001(6) 0.004(6) -0.031(6)
O45 0.029(3) 0.021(3) 0.035(4) -0.003(3) 0.019(3) -0.002(3)
O46 0.110(4) 0.054(4) 0.051(4) 0.000(3) 0.009(4) -0.028(4)
O47 0.030(3) 0.027(3) 0.035(3) 0.011(3) 0.003(3) -0.006(3)
O48 0.117(4) 0.062(4) 0.058(4) -0.007(4) 0.011(4) -0.017(4)
O49 0.016(3) 0.019(3) 0.031(3) 0.003(3) 0.001(3) 0.003(2)
O50 0.106(4) 0.060(4) 0.046(4) -0.004(3) 0.019(4) -0.017(4)
O51 0.023(3) 0.019(3) 0.034(3) -0.002(3) 0.012(3) 0.003(2)
O52 0.101(4) 0.056(4) 0.032(3) -0.004(3) 0.006(3) -0.031(4)
O53 0.024(3) 0.025(3) 0.019(3) -0.002(2) 0.000(2) 0.001(2)
O54 0.114(7) 0.096(7) 0.063(6) 0.005(6) -0.013(6) -0.026(6)
O55 0.118(5) 0.068(4) 0.059(4) 0.003(4) 0.003(4) -0.033(4)
O56 0.017(3) 0.016(3) 0.017(3) -0.003(2) -0.005(2) 0.000(2)
O57 0.015(3) 0.018(3) 0.019(3) -0.001(2) 0.002(2) 0.000(2)
O58 0.083(4) 0.057(4) 0.036(3) -0.010(3) 0.015(3) -0.021(4)
O59 0.019(3) 0.021(3) 0.023(3) 0.001(2) 0.000(2) 0.000(2)
O60 0.103(5) 0.068(4) 0.067(4) -0.004(4) -0.007(4) 0.004(4)
O61 0.033(3) 0.035(3) 0.028(3) 0.002(3) 0.005(3) 0.010(3)
O62 0.080(5) 0.055(5) 0.051(4) 0.007(4) 0.006(4) 0.020(4)
O63 0.019(3) 0.014(2) 0.019(3) -0.001(2) -0.001(2) 0.000(2)
O64 0.078(4) 0.041(3) 0.034(3) 0.003(3) -0.007(3) 0.007(3)
O65 0.078(3) 0.049(3) 0.046(3) 0.001(3) -0.017(3) -0.004(3)
O66 0.016(3) 0.018(3) 0.022(3) -0.001(2) 0.000(2) 0.003(2)
O67 0.021(3) 0.015(3) 0.026(3) -0.001(2) 0.000(2) 0.003(2)
O68 0.050(6) 0.044(6) 0.051(6) 0.005(5) -0.006(5) -0.005(5)
O69 0.029(3) 0.027(3) 0.024(3) 0.001(3) 0.000(3) -0.003(3)
O70 0.048(3) 0.027(3) 0.032(3) 0.001(3) -0.007(3) -0.004(3)
O71 0.021(3) 0.024(3) 0.034(3) 0.000(3) -0.003(3) -0.006(3)
O72 0.062(3) 0.040(3) 0.037(3) 0.007(3) -0.003(3) 0.007(3)
O73 0.020(3) 0.024(3) 0.024(3) -0.008(2) 0.006(2) -0.001(2)
O74 0.082(4) 0.048(3) 0.040(3) 0.005(3) -0.002(3) 0.004(3)
O75 0.037(3) 0.028(3) 0.045(3) 0.005(3) 0.001(3) 0.001(3)
O76 0.036(3) 0.040(3) 0.026(3) 0.010(3) 0.006(3) -0.001(3)
O77 0.022(3) 0.016(3) 0.020(3) 0.002(2) 0.003(2) 0.000(2)
O78 0.034(5) 0.038(5) 0.057(6) 0.000(5) 0.001(5) 0.006(5)
O79 0.027(3) 0.027(3) 0.026(3) -0.008(3) 0.001(3) 0.003(3)
O80 0.042(3) 0.027(3) 0.048(3) 0.001(3) 0.011(3) 0.000(3)
O81 0.033(4) 0.020(3) 0.041(4) -0.003(3) 0.011(3) 0.000(3)
O82 0.030(3) 0.028(3) 0.035(3) -0.004(3) 0.001(3) 0.000(3)
O83 0.022(3) 0.022(3) 0.017(3) 0.001(2) 0.005(2) -0.002(2)
O84 0.035(3) 0.029(3) 0.030(3) 0.002(3) 0.001(3) 0.004(3)
O85 0.041(3) 0.034(3) 0.058(3) -0.003(3) 0.015(3) 0.001(3)
O86 0.032(4) 0.022(3) 0.040(4) -0.002(3) 0.011(3) 0.007(3)
O87 0.045(5) 0.032(5) 0.055(5) -0.008(5) 0.018(5) 0.004(4)
O88 0.053(4) 0.028(3) 0.057(4) -0.006(3) 0.017(3) 0.005(3)
O89 0.046(4) 0.034(3) 0.075(4) 0.000(3) 0.013(4) -0.007(3)
O90 0.040(3) 0.037(3) 0.062(4) -0.008(3) 0.009(3) -0.004(3)
O91 0.061(4) 0.042(4) 0.060(4) -0.007(4) 0.014(4) 0.011(4)
O92 0.050(5) 0.071(5) 0.071(5) -0.005(5) 0.006(4) 0.008(4)
O93 0.039(4) 0.036(3) 0.040(3) 0.003(3) 0.003(3) 0.005(3)
O94 0.051(4) 0.048(3) 0.046(3) 0.003(3) -0.002(3) -0.009(3)
O95 0.044(3) 0.041(3) 0.048(3) 0.008(3) 0.000(3) -0.004(3)
O96 0.036(3) 0.038(3) 0.047(3) 0.009(3) 0.002(3) 0.004(3)
O97 0.035(3) 0.032(3) 0.051(3) 0.005(3) -0.003(3) -0.001(3)
O98 0.035(3) 0.036(3) 0.067(4) 0.006(3) -0.009(3) -0.004(3)
O99 0.035(3) 0.032(3) 0.052(4) 0.001(3) -0.001(3) -0.010(3)
O100 0.032(3) 0.031(3) 0.051(4) 0.003(3) 0.010(3) 0.002(3)
O101 0.064(4) 0.033(4) 0.061(4) 0.000(4) 0.016(4) -0.005(4)
O102 0.040(4) 0.026(3) 0.031(3) -0.004(3) 0.007(3) 0.000(3)
O103 0.018(3) 0.028(3) 0.025(3) -0.009(3) -0.003(3) 0.000(3)
O104 0.027(3) 0.031(3) 0.022(3) -0.001(3) 0.001(2) 0.002(3)
O105 0.088(5) 0.056(4) 0.032(4) 0.000(3) -0.009(4) -0.022(4)
O5W 0.035(4) 0.036(4) 0.032(3) 0.003(3) -0.003(3) -0.001(3)
O3W 0.032(4) 0.046(4) 0.036(4) -0.006(3) 0.001(3) -0.004(3)
O2W 0.060(5) 0.062(4) 0.052(4) 0.001(4) 0.004(4) -0.005(4)
P1 0.0115(11) 0.0232(12) 0.0165(11) 0.0016(10) 0.0036(9) -0.0021(10)
P2 0.0109(11) 0.0239(12) 0.0246(12) -0.0045(10) 0.0011(9) -0.0013(10)
P3 0.0109(10) 0.0139(11) 0.0199(11) -0.0003(9) 0.0012(9) -0.0009(9)
P4 0.0101(10) 0.0170(11) 0.0154(11) -0.0034(9) -0.0010(8) -0.0020(9)
Cs6 0.045(2) 0.069(3) 0.138(5) 0.030(3) 0.001(3) -0.009(2)
Cs7 0.0682(16) 0.0770(16) 0.0744(16) -0.0123(13) 0.0004(12) 0.0012(12)
Na2 0.036(3) 0.041(3) 0.035(2) -0.002(2) 0.001(2) -0.003(2)
Na3 0.028(4) 0.031(4) 0.024(4) 0.005(3) 0.003(3) 0.013(4)
O1W 0.058(9) 0.052(9) 0.037(8) 0.002(7) 0.021(8) 0.009(8)
O106 0.075(6) 0.063(6) 0.053(6) 0.013(6) 0.014(6) 0.004(6)
O107 0.072(6) 0.055(6) 0.055(6) 0.001(5) -0.007(5) -0.001(5)
O108 0.061(6) 0.052(5) 0.073(6) -0.007(5) 0.012(6) 0.004(5)
O109 0.053(6) 0.045(6) 0.067(6) 0.003(6) 0.007(6) 0.014(6)
O110 0.067(6) 0.054(6) 0.067(6) -0.002(5) -0.001(6) 0.002(5)
C72 0.049(5) 0.048(5) 0.080(5) -0.001(5) -0.003(5) -0.010(4)
O111 0.053(6) 0.055(6) 0.079(6) 0.001(6) -0.001(6) -0.007(6)
O112 0.046(5) 0.044(5) 0.075(6) 0.004(5) -0.006(5) -0.007(5)
O4W 0.078(4) 0.054(4) 0.043(4) 0.005(3) -0.001(4) -0.001(4)

loop_
_atom_type_symbol
_atom_type_description
_atom_type_scat_dispersion_real
_atom_type_scat_dispersion_imag
_atom_type_scat_source
C C 0.0033 0.0016 'International Tables Vol C Tables 4.2.6.8 and 6.1.1.4'
H H 0.0000 0.0000 'International Tables Vol C Tables 4.2.6.8 and 6.1.1.4'
Cs Cs -0.3680 2.1192 'International Tables Vol C Tables 4.2.6.8 and 6.1.1.4'
Mo Mo -1.6832 0.6857 'International Tables Vol C Tables 4.2.6.8 and 6.1.1.4'
Na Na 0.0362 0.0249 'International Tables Vol C Tables 4.2.6.8 and 6.1.1.4'
O O 0.0106 0.0060 'International Tables Vol C Tables 4.2.6.8 and 6.1.1.4'
P P 0.1023 0.0942 'International Tables Vol C Tables 4.2.6.8 and 6.1.1.4'

loop_
_geom_angle_atom_site_label_1
_geom_angle_atom_site_label_2
_geom_angle_atom_site_label_3
_geom_angle
_geom_angle_site_symmetry_1
_geom_angle_site_symmetry_3
_geom_angle_publ_flag
O2 C1 C71 106.8(10) . 3_656 ?
O2 C1 O98 112.4(11) . 3_656 ?
O98 C1 C71 110.1(10) 3_656 3_656 ?
O4 C2 C3 114.9(17) . . ?
O110 C2 C3 107.4(16) . . ?
C4 C3 C2 115.8(12) . . ?
O5 C3 C2 107.0(11) . . ?
O5 C3 C4 110.2(12) . . ?
C5 C4 C3 113.0(12) . . ?
O2 C4 C3 108.9(11) . . ?
O2 C4 C5 106.6(11) . . ?
C4 C5 C6 110.0(12) . . ?
O12 C5 C4 111.2(11) . . ?
O12 C5 C6 110.8(11) . . ?
C7 C6 C5 111.0(12) . . ?
O10 C6 C5 110.9(11) . . ?
O10 C6 C7 108.7(11) . . ?
O5 C7 C6 108.3(12) . . ?
O5 C7 O8 112.2(12) . . ?
O8 C7 C6 105.0(12) . . ?
O14 C8 C9 125.9(18) . . ?
O106 C8 C9 105.4(16) . . ?
C8 C9 C10 111.7(13) . . ?
O15 C9 C8 107.1(13) . . ?
O15 C9 C10 112.5(14) . . ?
C11 C10 C9 113.0(13) . . ?
C11 C10 O8 106.9(14) . . ?
O8 C10 C9 111.8(13) . . ?
C10 C11 C12 112.6(15) . . ?
O20 C11 C10 111.4(13) . . ?
O20 C11 C12 107.9(13) . . ?
C13 C12 C11 106.6(14) . . ?
O18 C12 C11 113.3(14) . . ?
O18 C12 C13 108.0(13) . . ?
O15 C13 C12 111.1(13) . . ?
O22 C13 C12 110.5(14) . . ?
O22 C13 O15 110.7(14) . . ?
C15 C14 O24 110.7(17) . . ?
C14 C15 C16 115.8(14) . . ?
O25 C15 C14 106.7(14) . . ?
O25 C15 C16 109.3(14) . . ?
C17 C16 C15 114.4(13) . . ?
O22 C16 C15 108.4(14) . . ?
O22 C16 C17 110.2(15) . . ?
C16 C17 C18 113.0(15) . . ?
C16 C17 O30 112.4(13) . . ?
O30 C17 C18 109.5(13) . . ?
C19 C18 C17 108.3(14) . . ?
O28 C18 C17 114.0(15) . . ?
O28 C18 C19 113.3(13) . . ?
O25 C19 C18 113.0(13) . . ?
O32 C19 C18 107.8(14) . . ?
O32 C19 O25 110.2(13) . . ?
O34 C20 C21 111.5(13) . . ?
C22 C21 C20 114.9(13) . . ?
O35 C21 C20 103.0(13) . . ?
O35 C21 C22 112.6(13) . . ?
C21 C22 C23 111.8(12) . . ?
O32 C22 C21 109.5(12) . . ?
O32 C22 C23 103.5(12) . . ?
C22 C23 C24 111.3(13) . . ?
O40 C23 C22 111.9(12) . . ?
O40 C23 C24 111.3(12) . . ?
C23 C24 C25 107.8(12) . . ?
O38 C24 C23 114.5(13) . . ?
O38 C24 C25 111.5(12) . . ?
O35 C25 C24 112.4(12) . . ?
O35 C25 O93 111.3(11) . 3_656 ?
O93 C25 C24 104.6(11) 3_656 . ?
C27 C26 C61 115.5(16) . 3_656 ?
C27 C26 O42 109.4(15) . . ?
O42 C26 C61 109.7(15) . 3_656 ?
C26 C27 C28 110.2(16) . . ?
O46 C27 C26 110.3(16) . . ?
O46 C27 C28 108.8(18) . . ?
C27 C28 C29 112.2(17) . . ?
O91 C28 C27 114.0(17) 3_656 . ?
O91 C28 C29 107.2(15) 3_656 . ?
O44 C29 C28 107.1(17) . . ?
O46 C30 C31 105.0(17) . . ?
O55 C30 C31 114.5(16) . . ?
O55 C30 O46 110.5(18) . . ?
C32 C31 C30 107.8(18) . . ?
O48 C31 C30 114.0(16) . . ?
O48 C31 C32 114.9(19) . . ?
C31 C32 C33 112.9(18) . . ?
O50 C32 C31 112.8(17) . . ?
O50 C32 C33 107.4(14) . . ?
C32 C33 C34 111.6(15) . . ?
O52 C33 C32 112.4(15) . . ?
O52 C33 C34 104.7(15) . . ?
C35 C34 C33 118.1(15) . . ?
O55 C34 C33 110.7(18) . . ?
O55 C34 C35 109.1(17) . . ?
O54 C35 C34 108.1(19) . . ?
C41 C36 C37 109.1(13) 3_656 . ?
O58 C36 C37 110.4(14) . . ?
O58 C36 C41 110.2(15) . 3_656 ?
O52 C37 C36 106.8(15) . . ?
O105 C37 C36 110.5(14) . . ?
O105 C37 O52 109.2(14) . . ?
O60 C38 C39 118.0(16) . . ?
C38 C39 C40 114.3(14) . . ?
O105 C39 C38 108.7(14) 3_646 . ?
O105 C39 C40 107.4(13) 3_646 . ?
C41 C40 C39 114.2(13) . . ?
O64 C40 C39 106.3(13) . . ?
O64 C40 C41 105.8(13) . . ?
C40 C41 C36 108.3(15) . 3_646 ?
O62 C41 C36 106.5(13) . 3_646 ?
O62 C41 C40 113.8(13) . . ?
O64 C42 C47 109.9(14) . . ?
O64 C42 O65 110.9(13) . . ?
O65 C42 C47 109.3(12) . . ?
C44 C43 C45 114.1(12) . . ?
O65 C43 C44 108.6(13) . . ?
O65 C43 C45 107.4(12) . . ?
O68 C44 C43 120.7(16) . . ?
O107 C44 C43 105.3(16) . . ?
C46 C45 C43 111.9(11) . . ?
O70 C45 C43 106.5(11) . . ?
O70 C45 C46 108.0(11) . . ?
C45 C46 C47 113.4(13) . . ?
C45 C46 O72 109.5(11) . . ?
O72 C46 C47 106.6(11) . . ?
C42 C47 C46 105.5(12) . . ?
O74 C47 C42 109.2(12) . . ?
O74 C47 C46 110.6(13) . . ?
O70 C48 C53 109.7(10) . . ?
O75 C48 C53 110.9(10) . . ?
O75 C48 O70 110.5(10) . . ?
O78 C49 C50 118.5(14) . . ?
O109 C49 C50 116.5(16) . . ?
C49 C50 C51 114.5(12) . . ?
O75 C50 C49 108.9(11) . . ?
O75 C50 C51 109.1(10) . . ?
C52 C51 C50 110.9(10) . . ?
O80 C51 C50 109.2(10) . . ?
O80 C51 C52 106.0(10) . . ?
C51 C52 C53 110.6(10) . . ?
O82 C52 C51 109.6(10) . . ?
O82 C52 C53 109.3(9) . . ?
C48 C53 C52 108.8(10) . . ?
O84 C53 C48 110.3(10) . . ?
O84 C53 C52 108.9(9) . . ?
O80 C54 C59 106.8(10) . . ?
O80 C54 O85 109.8(11) . . ?
O85 C54 C59 109.5(10) . . ?
O87 C55 C56 115.5(15) . . ?
O108 C55 C56 104.0(15) . . ?
C55 C56 C57 112.3(11) . . ?
O85 C56 C55 102.8(11) . . ?
O85 C56 C57 109.6(13) . . ?
C56 C57 C58 111.9(11) . . ?
O88 C57 C56 113.1(13) . . ?
O88 C57 C58 102.3(11) . . ?
C59 C58 C57 111.6(11) . . ?
O89 C58 C57 108.8(10) . . ?
O89 C58 C59 110.4(12) . . ?
C54 C59 C58 110.8(13) . . ?
O90 C59 C54 109.9(11) . . ?
O90 C59 C58 114.1(11) . . ?
O88 C60 C61 108.3(12) . . ?
O88 C60 O91 110.7(12) . . ?
O91 C60 C61 109.8(13) . . ?
C26 C61 C60 109.7(14) 3_646 . ?
O101 C61 C26 113.9(13) . 3_646 ?
O101 C61 C60 108.5(13) . . ?
O92 C62 C63 112.1(13) . . ?
C62 C63 C64 113.7(12) . . ?
O96 C63 C62 108.3(11) . . ?
O96 C63 C64 109.5(10) . . ?
C65 C64 C63 113.5(11) . . ?
O93 C64 C63 108.3(10) . . ?
O93 C64 C65 106.1(10) . . ?
C64 C65 C66 109.1(10) . . ?
O94 C65 C64 110.9(11) . . ?
O94 C65 C66 111.9(10) . . ?
C67 C66 C65 111.4(10) . . ?
O95 C66 C65 109.4(10) . . ?
O95 C66 C67 112.0(11) . . ?
O96 C67 C66 110.1(11) . . ?
O96 C67 O97 112.6(10) . . ?
O97 C67 C66 106.6(10) . . ?
C69 C68 C72 111.0(11) . . ?
O98 C68 C69 108.1(11) . . ?
O98 C68 C72 96.8(11) . . ?
C70 C69 C68 109.9(11) . . ?
O97 C69 C68 109.4(11) . . ?
O97 C69 C70 106.7(11) . . ?
C69 C70 C71 111.9(11) . . ?
O99 C70 C69 108.6(10) . . ?
O99 C70 C71 107.5(10) . . ?
C70 C71 C1 105.6(10) . 3_646 ?
O100 C71 C1 108.9(10) . 3_646 ?
O100 C71 C70 113.4(10) . . ?
Mo5 Cs1 P1 100.94(4) . . ?
O7 Cs1 Mo5 97.75(13) . . ?
O7 Cs1 O10 134.7(2) . 3_656 ?
O7 Cs1 O13 41.00(16) . . ?
O7 Cs1 P1 20.96(13) . . ?
O10 Cs1 Mo5 103.41(17) 3_656 . ?
O10 Cs1 O13 141.8(2) 3_656 . ?
O10 Cs1 P1 148.97(16) 3_656 . ?
O13 Cs1 Mo5 114.79(11) . . ?
O13 Cs1 P1 22.05(11) . . ?
O20 Cs1 Mo5 77.3(2) 3_656 . ?
O20 Cs1 O7 171.7(2) 3_656 . ?
O20 Cs1 O10 53.5(2) 3_656 3_656 ?
O20 Cs1 O13 135.2(2) 3_656 . ?
O20 Cs1 O103 67.5(2) 3_656 . ?
O20 Cs1 P1 152.8(2) 3_656 . ?
O21 Cs1 Mo5 34.69(12) . . ?
O21 Cs1 O7 63.12(17) . . ?
O21 Cs1 O10 126.2(2) . 3_656 ?
O21 Cs1 O13 87.91(16) . . ?
O21 Cs1 O20 111.9(2) . 3_656 ?
O21 Cs1 O37 49.82(17) . . ?
O21 Cs1 O61 89.5(2) . . ?
O21 Cs1 O86 132.32(18) . . ?
O21 Cs1 O101 166.4(2) . 1_565 ?
O21 Cs1 O103 49.70(17) . . ?
O21 Cs1 P1 69.33(12) . . ?
O37 Cs1 Mo5 28.91(13) . . ?
O37 Cs1 O7 105.95(18) . . ?
O37 Cs1 O10 78.3(2) . 3_656 ?
O37 Cs1 O13 137.73(16) . . ?
O37 Cs1 O20 72.9(3) . 3_656 ?
O37 Cs1 O61 120.97(19) . . ?
O37 Cs1 O86 162.1(2) . . ?
O37 Cs1 O101 123.1(2) . 1_565 ?
O37 Cs1 O103 51.30(17) . . ?
O37 Cs1 P1 118.15(13) . . ?
O61 Cs1 Mo5 92.65(15) . . ?
O61 Cs1 O7 81.65(19) . . ?
O61 Cs1 O10 135.8(2) . 3_656 ?
O61 Cs1 O13 46.81(17) . . ?
O61 Cs1 O20 91.9(3) . 3_656 ?
O61 Cs1 O101 85.8(3) . 1_565 ?
O61 Cs1 O103 69.99(19) . . ?
O61 Cs1 P1 60.97(15) . . ?
O86 Cs1 Mo5 164.22(14) . . ?
O86 Cs1 O7 69.82(18) . . ?
O86 Cs1 O10 92.3(2) . 3_656 ?
O86 Cs1 O13 49.45(18) . . ?
O86 Cs1 O20 113.8(3) . 3_656 ?
O86 Cs1 O61 76.3(2) . . ?
O86 Cs1 O101 58.7(2) . 1_565 ?
O86 Cs1 O103 146.3(2) . . ?
O86 Cs1 P1 63.94(14) . . ?
O101 Cs1 Mo5 132.74(19) 1_565 . ?
O101 Cs1 O7 128.5(2) 1_565 . ?
O101 Cs1 O10 53.1(3) 1_565 3_656 ?
O101 Cs1 O13 98.1(2) 1_565 . ?
O101 Cs1 O20 55.6(3) 1_565 3_656 ?
O101 Cs1 O103 116.8(2) 1_565 . ?
O101 Cs1 P1 118.7(2) 1_565 . ?
O103 Cs1 Mo5 25.63(12) . . ?
O103 Cs1 O7 105.23(18) . . ?
O103 Cs1 O10 111.1(2) . 3_656 ?
O103 Cs1 O13 104.17(17) . . ?
O103 Cs1 P1 99.10(13) . . ?
C71 Cs2 Mo6 145.4(2) 4_456 . ?
C71 Cs2 Mo7 127.9(2) 4_456 . ?
C71 Cs2 O33 86.5(2) 4_456 1_455 ?
C71 Cs2 P3 161.6(2) 4_456 . ?
Mo6 Cs2 Mo7 47.489(18) . . ?
Mo6 Cs2 P3 49.36(3) . . ?
O33 Cs2 Mo6 128.05(12) 1_455 . ?
O33 Cs2 Mo7 111.24(11) 1_455 . ?
O33 Cs2 P3 80.64(12) 1_455 . ?
O36 Cs2 C71 135.3(2) . 4_456 ?
O36 Cs2 Mo6 24.58(13) . . ?
O36 Cs2 Mo7 72.06(13) . . ?
O36 Cs2 O33 126.69(18) . 1_455 ?
O36 Cs2 O82 95.6(2) . 4_456 ?
O36 Cs2 P3 62.92(13) . . ?
O45 Cs2 C71 63.1(3) 1_455 4_456 ?
O45 Cs2 Mo6 137.67(15) 1_455 . ?
O45 Cs2 Mo7 91.30(14) 1_455 . ?
O45 Cs2 O33 49.45(18) 1_455 1_455 ?
O45 Cs2 O36 160.5(2) 1_455 . ?
O45 Cs2 O49 91.8(2) 1_455 . ?
O45 Cs2 O81 76.5(2) 1_455 1_455 ?
O45 Cs2 O82 87.06(19) 1_455 4_456 ?
O45 Cs2 O100 84.2(2) 1_455 4_456 ?
O45 Cs2 P3 98.50(16) 1_455 . ?
O49 Cs2 C71 150.1(2) . 4_456 ?
O49 Cs2 Mo6 64.30(12) . . ?
O49 Cs2 Mo7 64.18(12) . . ?
O49 Cs2 O33 64.09(17) . 1_455 ?
O49 Cs2 O36 72.14(19) . . ?
O49 Cs2 O82 132.01(18) . 4_456 ?
O49 Cs2 P3 18.07(13) . . ?
O67 Cs2 C71 137.7(2) . 4_456 ?
O67 Cs2 Mo6 26.72(14) . . ?
O67 Cs2 Mo7 21.17(13) . . ?
O67 Cs2 O33 124.13(18) . 1_455 ?
O67 Cs2 O36 51.16(19) . . ?
O67 Cs2 O45 112.5(2) . 1_455 ?
O67 Cs2 O49 64.85(18) . . ?
O67 Cs2 O81 161.8(2) . 1_455 ?
O67 Cs2 O82 71.47(19) . 4_456 ?
O67 Cs2 O100 125.8(2) . 4_456 ?
O67 Cs2 P3 46.80(14) . . ?
O81 Cs2 C71 60.3(3) 1_455 4_456 ?
O81 Cs2 Mo6 138.75(16) 1_455 . ?
O81 Cs2 Mo7 160.06(14) 1_455 . ?
O81 Cs2 O33 48.91(18) 1_455 1_455 ?
O81 Cs2 O36 116.3(2) 1_455 . ?
O81 Cs2 O49 100.0(2) 1_455 . ?
O81 Cs2 O82 126.0(2) 1_455 4_456 ?
O81 Cs2 P3 117.80(16) 1_455 . ?
O82 Cs2 C71 66.3(2) 4_456 4_456 ?
O82 Cs2 Mo6 85.22(13) 4_456 . ?
O82 Cs2 Mo7 67.89(13) 4_456 . ?
O82 Cs2 O33 136.27(17) 4_456 1_455 ?
O82 Cs2 P3 115.30(14) 4_456 . ?
O100 Cs2 C71 22.1(2) 4_456 4_456 ?
O100 Cs2 Mo6 124.64(16) 4_456 . ?
O100 Cs2 Mo7 125.56(18) 4_456 . ?
O100 Cs2 O33 106.2(2) 4_456 1_455 ?
O100 Cs2 O36 113.5(2) 4_456 . ?
O100 Cs2 O49 169.4(2) 4_456 . ?
O100 Cs2 O81 69.5(2) 4_456 1_455 ?
O100 Cs2 O82 57.7(2) 4_456 4_456 ?
O100 Cs2 P3 172.54(18) 4_456 . ?
P3 Cs2 Mo7 47.70(3) . . ?
Mo10 Cs3 Mo5 148.68(3) . . ?
O1 Cs3 Mo5 77.35(13) . . ?
O1 Cs3 Mo10 98.28(13) . . ?
O21 Cs3 Mo5 36.02(12) . . ?
O21 Cs3 Mo10 112.86(12) . . ?
O21 Cs3 O1 72.22(18) . . ?
O21 Cs3 O28 173.8(2) . . ?
O21 Cs3 O53 49.08(17) . . ?
O21 Cs3 O61 87.18(19) . . ?
O21 Cs3 O104 116.44(18) . . ?
O28 Cs3 Mo5 140.9(2) . . ?
O28 Cs3 Mo10 70.4(2) . . ?
O28 Cs3 O1 102.3(2) . . ?
O28 Cs3 O53 125.2(2) . . ?
O28 Cs3 O61 98.8(2) . . ?
O28 Cs3 O104 69.2(3) . . ?
O53 Cs3 Mo5 29.76(13) . . ?
O53 Cs3 Mo10 144.94(12) . . ?
O53 Cs3 O1 50.33(18) . . ?
O58 Cs3 Mo5 80.0(3) . . ?
O58 Cs3 Mo10 131.2(3) . . ?
O58 Cs3 O1 88.5(2) . . ?
O58 Cs3 O21 115.2(3) . . ?
O58 Cs3 O28 61.0(3) . . ?
O58 Cs3 O53 70.7(3) . . ?
O58 Cs3 O61 112.3(2) . . ?
O58 Cs3 O83 167.9(3) . . ?
O58 Cs3 O104 123.4(3) . . ?
O61 Cs3 Mo5 93.65(14) . . ?
O61 Cs3 Mo10 77.65(14) . . ?
O61 Cs3 O1 155.74(19) . . ?
O61 Cs3 O53 123.40(19) . . ?
O76 Cs3 Mo5 149.41(17) . . ?
O76 Cs3 Mo10 26.38(16) . . ?
O76 Cs3 O1 76.7(2) . . ?
O76 Cs3 O21 118.9(2) . . ?
O76 Cs3 O28 61.5(3) . . ?
O76 Cs3 O53 127.0(2) . . ?
O76 Cs3 O58 115.1(3) . . ?
O76 Cs3 O61 103.6(2) . . ?
O76 Cs3 O83 53.01(19) . . ?
O76 Cs3 O104 53.9(2) . . ?
O83 Cs3 Mo5 111.52(13) . . ?
O83 Cs3 Mo10 37.16(13) . . ?
O83 Cs3 O1 90.35(18) . . ?
O83 Cs3 O21 75.84(18) . . ?
O83 Cs3 O28 107.6(3) . . ?
O83 Cs3 O53 117.23(18) . . ?
O83 Cs3 O61 71.84(19) . . ?
O83 Cs3 O104 49.73(18) . . ?
O103 Cs3 Mo5 25.81(13) . . ?
O103 Cs3 Mo10 146.95(14) . . ?
O103 Cs3 O1 102.53(19) . . ?
O103 Cs3 O21 51.93(18) . . ?
O103 Cs3 O28 128.3(2) . . ?
O103 Cs3 O53 52.79(18) . . ?
O103 Cs3 O58 75.1(3) . . ?
O103 Cs3 O61 72.80(19) . . ?
O103 Cs3 O76 169.7(2) . . ?
O103 Cs3 O83 116.92(19) . . ?
O103 Cs3 O104 123.1(2) . . ?
O104 Cs3 Mo5 141.10(14) . . ?
O104 Cs3 Mo10 30.05(14) . . ?
O104 Cs3 O1 128.30(19) . . ?
O104 Cs3 O53 165.32(17) . . ?
O104 Cs3 O61 50.34(19) . . ?
O1 Cs4 O17 73.29(19) . . ?
O1 Cs4 O23 126.0(2) . . ?
O1 Cs4 O57 46.30(17) . . ?
O1 Cs4 O72 91.4(2) . . ?
O1 Cs4 O73 82.81(18) . . ?
O1 Cs4 O76 75.5(2) . . ?
O1 Cs4 O84 130.8(2) . . ?
O1 Cs4 O5W 130.0(2) . . ?
O17 Cs4 O57 47.65(16) . . ?
O17 Cs4 O73 66.43(17) . . ?
O17 Cs4 O84 92.07(19) . . ?
O17 Cs4 O5W 58.58(19) . . ?
O23 Cs4 O17 160.3(2) . . ?
O23 Cs4 O57 140.73(18) . . ?
O23 Cs4 O72 73.8(2) . . ?
O23 Cs4 O73 108.93(19) . . ?
O23 Cs4 O84 77.8(2) . . ?
O23 Cs4 O5W 103.3(2) . . ?
O72 Cs4 O17 112.8(2) . . ?
O72 Cs4 O57 134.1(2) . . ?
O72 Cs4 O73 174.1(2) . . ?
O72 Cs4 O84 50.8(2) . . ?
O72 Cs4 O5W 95.0(2) . . ?
O73 Cs4 O57 40.79(16) . . ?
O73 Cs4 O84 134.41(19) . . ?
O73 Cs4 O5W 89.37(19) . . ?
O76 Cs4 O17 148.7(2) . . ?
O76 Cs4 O23 50.8(2) . . ?
O76 Cs4 O57 108.76(19) . . ?
O76 Cs4 O72 66.2(2) . . ?
O76 Cs4 O73 111.2(2) . . ?
O76 Cs4 O84 107.2(2) . . ?
O76 Cs4 O5W 150.3(2) . . ?
O83 Cs4 O1 94.8(2) . . ?
O83 Cs4 O17 132.12(19) . . ?
O83 Cs4 O23 50.3(2) . . ?
O83 Cs4 O57 90.40(17) . . ?
O83 Cs4 O72 113.8(2) . . ?
O83 Cs4 O73 66.13(18) . . ?
O83 Cs4 O76 52.3(2) . . ?
O83 Cs4 O84 126.5(2) . . ?
O83 Cs4 O95 172.3(2) . . ?
O83 Cs4 O5W 126.5(2) . . ?
O84 Cs4 O57 139.67(18) . . ?
O84 Cs4 O5W 46.39(19) . . ?
O95 Cs4 O1 80.5(2) . . ?
O95 Cs4 O17 52.5(2) . . ?
O95 Cs4 O23 128.2(2) . . ?
O95 Cs4 O57 90.7(2) . . ?
O95 Cs4 O72 60.6(3) . . ?
O95 Cs4 O73 118.9(2) . . ?
O95 Cs4 O76 120.2(2) . . ?
O95 Cs4 O84 55.2(2) . . ?
O95 Cs4 O5W 60.7(2) . . ?
O5W Cs4 O57 100.78(18) . . ?
Na2 Cs4 O1 111.93(19) . . ?
Na2 Cs4 O17 48.99(17) . . ?
Na2 Cs4 O23 113.3(2) . . ?
Na2 Cs4 O57 67.24(16) . . ?
Na2 Cs4 O72 137.9(2) . . ?
Na2 Cs4 O73 46.30(17) . . ?
Na2 Cs4 O76 151.5(2) . . ?
Na2 Cs4 O83 99.18(19) . . ?
Na2 Cs4 O84 88.88(19) . . ?
Na2 Cs4 O95 88.3(2) . . ?
Na2 Cs4 O5W 43.07(18) . . ?
O3 Cs5 O6 163.4(2) 1_655 . ?
O3 Cs5 O45 69.07(18) 1_655 . ?
O3 Cs5 O49 74.78(18) 1_655 1_655 ?
O3 Cs5 Cs6 130.96(17) 1_655 1_655 ?
O3 Cs5 O1W 130.9(4) 1_655 4_556 ?
O6 Cs5 O45 97.44(19) . . ?
O6 Cs5 O49 111.57(19) . 1_655 ?
O6 Cs5 O1W 56.5(4) . 4_556 ?
O41 Cs5 O3 113.0(2) . 1_655 ?
O41 Cs5 O6 70.7(2) . . ?
O41 Cs5 O45 75.19(19) . . ?
O41 Cs5 O49 40.97(18) . 1_655 ?
O41 Cs5 Cs6 59.91(19) . 1_655 ?
O41 Cs5 Cs7 174.09(19) . 1_655 ?
O41 Cs5 O1W 110.3(4) . 4_556 ?
O49 Cs5 O45 73.32(17) 1_655 . ?
O51 Cs5 O3 114.3(2) . 1_655 ?
O51 Cs5 O6 51.3(2) . . ?
O51 Cs5 O41 65.3(2) . . ?
O51 Cs5 O45 46.15(19) . . ?
O51 Cs5 O49 93.68(19) . 1_655 ?
O51 Cs5 O56 135.4(2) . 1_655 ?
O51 Cs5 O71 164.7(2) . 1_655 ?
O51 Cs5 O3W 57.8(2) . 4_556 ?
O51 Cs5 Cs6 105.63(19) . 1_655 ?
O51 Cs5 Cs7 116.2(2) . 1_655 ?
O51 Cs5 O1W 104.0(4) . 4_556 ?
O56 Cs5 O3 53.36(19) 1_655 1_655 ?
O56 Cs5 O6 141.6(2) 1_655 . ?
O56 Cs5 O41 80.56(19) 1_655 . ?
O56 Cs5 O45 99.33(18) 1_655 . ?
O56 Cs5 O49 43.27(16) 1_655 1_655 ?
O56 Cs5 Cs6 78.37(16) 1_655 1_655 ?
O56 Cs5 Cs7 95.23(17) 1_655 1_655 ?
O56 Cs5 O1W 114.7(3) 1_655 4_556 ?
O71 Cs5 O3 76.9(2) 1_655 1_655 ?
O71 Cs5 O6 115.7(2) 1_655 . ?
O71 Cs5 O41 121.4(2) 1_655 . ?
O71 Cs5 O45 146.0(2) 1_655 . ?
O71 Cs5 O49 99.56(18) 1_655 1_655 ?
O71 Cs5 O56 59.43(19) 1_655 1_655 ?
O71 Cs5 O3W 111.8(2) 1_655 4_556 ?
O71 Cs5 Cs6 70.78(19) 1_655 1_655 ?
O71 Cs5 Cs7 58.75(18) 1_655 1_655 ?
O71 Cs5 O1W 61.1(4) 1_655 4_556 ?
O3W Cs5 O3 98.3(2) 4_556 1_655 ?
O3W Cs5 O6 67.6(2) 4_556 . ?
O3W Cs5 O41 122.4(2) 4_556 . ?
O3W Cs5 O45 72.8(2) 4_556 . ?
O3W Cs5 O49 145.6(2) 4_556 1_655 ?
O3W Cs5 O56 150.7(2) 4_556 1_655 ?
O3W Cs5 Cs6 127.5(2) 4_556 1_655 ?
O3W Cs5 Cs7 60.3(2) 4_556 1_655 ?
O3W Cs5 O1W 76.6(3) 4_556 4_556 ?
Cs6 Cs5 O6 65.43(18) 1_655 . ?
Cs6 Cs5 O45 134.91(17) 1_655 . ?
Cs6 Cs5 O49 75.37(16) 1_655 1_655 ?
Cs6 Cs5 O1W 58.6(3) 1_655 4_556 ?
Cs7 Cs5 O3 61.07(17) 1_655 1_655 ?
Cs7 Cs5 O6 114.83(19) 1_655 . ?
Cs7 Cs5 O45 101.58(16) 1_655 . ?
Cs7 Cs5 O49 133.58(16) 1_655 1_655 ?
Cs7 Cs5 Cs6 123.51(16) 1_655 1_655 ?
Cs7 Cs5 O1W 75.2(4) 1_655 4_556 ?
O1W Cs5 O45 146.0(3) 4_556 . ?
O1W Cs5 O49 133.5(3) 4_556 1_655 ?
Cs3 Mo1 Cs6 176.56(10) . . ?
O1 Mo1 Cs3 48.9(3) . . ?
O1 Mo1 O53 99.1(3) . . ?
O1 Mo1 O57 85.4(3) . . ?
O1 Mo1 O59 171.6(3) . . ?
O1 Mo1 O77 100.2(3) . . ?
O1 Mo1 Cs6 133.5(3) . . ?
O9 Mo1 Cs3 110.5(3) . . ?
O9 Mo1 O1 102.2(4) . . ?
O9 Mo1 O53 102.6(3) . . ?
O9 Mo1 O57 168.9(3) . . ?
O9 Mo1 O59 86.1(3) . . ?
O9 Mo1 O77 100.1(3) . . ?
O9 Mo1 Cs6 67.1(3) . . ?
O53 Mo1 Cs3 50.2(2) . . ?
O53 Mo1 O57 83.8(3) . . ?
O53 Mo1 O59 79.9(3) . . ?
O53 Mo1 O77 146.2(3) . . ?
O53 Mo1 Cs6 127.2(2) . . ?
O57 Mo1 Cs3 80.55(16) . . ?
O57 Mo1 Cs6 101.76(19) . . ?
O59 Mo1 Cs3 129.25(18) . . ?
O59 Mo1 O57 86.2(2) . . ?
O59 Mo1 Cs6 48.86(19) . . ?
O77 Mo1 Cs3 139.6(2) . . ?
O77 Mo1 O57 70.4(3) . . ?
O77 Mo1 O59 77.1(3) . . ?
O77 Mo1 Cs6 43.8(2) . . ?
Cs5 Mo2 Cs2 70.48(4) . 1_655 ?
Cs5 Mo2 Cs7 117.01(8) . 4_556 ?
O19 Mo2 Cs2 82.7(2) . 1_655 ?
O19 Mo2 Cs5 146.8(2) . . ?
O19 Mo2 O33 72.8(3) . . ?
O19 Mo2 O43 81.8(3) . . ?
O19 Mo2 Cs7 92.4(2) . 4_556 ?
O33 Mo2 Cs2 58.76(17) . 1_655 ?
O33 Mo2 Cs5 76.61(17) . . ?
O33 Mo2 Cs7 128.51(18) . 4_556 ?
O43 Mo2 Cs2 139.40(18) . 1_655 ?
O43 Mo2 Cs5 105.91(18) . . ?
O43 Mo2 O33 80.8(2) . . ?
O43 Mo2 Cs7 47.93(19) . 4_556 ?
O45 Mo2 Cs2 31.5(3) . 1_655 ?
O45 Mo2 Cs5 63.8(3) . . ?
O45 Mo2 O19 102.4(3) . . ?
O45 Mo2 O33 88.3(3) . . ?
O45 Mo2 O43 166.7(3) . . ?
O45 Mo2 O51 97.9(3) . . ?
O45 Mo2 Cs7 143.1(3) . 4_556 ?
O51 Mo2 Cs2 101.9(2) . 1_655 ?
O51 Mo2 Cs5 34.4(2) . . ?
O51 Mo2 O19 146.1(3) . . ?
O51 Mo2 O33 81.0(3) . . ?
O51 Mo2 O43 73.0(3) . . ?
O51 Mo2 Cs7 87.3(2) . 4_556 ?
O102 Mo2 Cs2 131.3(3) . 1_655 ?
O102 Mo2 Cs5 113.2(3) . . ?
O102 Mo2 O19 99.0(4) . . ?
O102 Mo2 O33 167.1(3) . . ?
O102 Mo2 O43 88.2(3) . . ?
O102 Mo2 O45 103.5(4) . . ?
O102 Mo2 O51 102.3(4) . . ?
O102 Mo2 Cs7 40.2(3) . 4_556 ?
Cs7 Mo2 Cs2 169.58(8) 4_556 1_655 ?
Cs5 Mo3 Cs4 172.90(5) 1_455 . ?
Cs5 Mo3 Cs6 46.64(9) 1_455 . ?
Cs5 Mo3 Cs7 45.19(8) 1_455 . ?
O16 Mo3 Cs4 98.5(2) . . ?
O16 Mo3 Cs5 87.5(2) . 1_455 ?
O16 Mo3 O56 70.4(3) . . ?
O16 Mo3 O57 83.4(3) . . ?
O16 Mo3 O77 151.4(3) . . ?
O16 Mo3 Cs6 131.6(2) . . ?
O16 Mo3 Cs7 67.3(2) . . ?
O16 Mo3 Na2 69.2(2) . . ?
O17 Mo3 Cs4 37.5(2) . . ?
O17 Mo3 Cs5 146.0(2) . 1_455 ?
O17 Mo3 O16 96.7(3) . . ?
O17 Mo3 O56 161.8(3) . . ?
O17 Mo3 O57 94.4(3) . . ?
O17 Mo3 O71 104.5(3) . . ?
O17 Mo3 O77 101.7(3) . . ?
O17 Mo3 Cs6 129.1(2) . . ?
O17 Mo3 Cs7 105.8(2) . . ?
O17 Mo3 Na2 34.9(2) . . ?
O56 Mo3 Cs4 129.55(15) . . ?
O56 Mo3 Cs5 48.94(16) . 1_455 ?
O56 Mo3 Cs6 67.43(17) . . ?
O56 Mo3 Cs7 81.47(17) . . ?
O56 Mo3 Na2 127.03(18) . . ?
O57 Mo3 Cs4 57.73(17) . . ?
O57 Mo3 Cs5 119.58(17) . 1_455 ?
O57 Mo3 O56 72.0(2) . . ?
O57 Mo3 Cs6 104.62(19) . . ?
O57 Mo3 Cs7 145.78(19) . . ?
O57 Mo3 Na2 70.73(19) . . ?
O71 Mo3 Cs4 139.2(3) . . ?
O71 Mo3 Cs5 42.0(3) . 1_455 ?
O71 Mo3 O16 101.1(3) . . ?
O71 Mo3 O56 90.9(3) . . ?
O71 Mo3 O57 159.8(3) . . ?
O71 Mo3 O77 95.4(3) . . ?
O71 Mo3 Cs6 57.8(3) . . ?
O71 Mo3 Cs7 33.8(3) . . ?
O71 Mo3 Na2 129.3(3) . . ?
O77 Mo3 Cs4 83.5(2) . . ?
O77 Mo3 Cs5 89.4(2) . 1_455 ?
O77 Mo3 O56 86.2(3) . . ?
O77 Mo3 O57 73.5(3) . . ?
O77 Mo3 Cs6 44.0(2) . . ?
O77 Mo3 Cs7 126.7(2) . . ?
O77 Mo3 Na2 116.7(2) . . ?
Cs6 Mo3 Cs4 126.51(9) . . ?
Cs6 Mo3 Cs7 83.86(12) . . ?
Cs7 Mo3 Cs4 141.06(8) . . ?
Na2 Mo3 Cs4 33.24(8) . . ?
Na2 Mo3 Cs5 153.82(9) . 1_455 ?
Na2 Mo3 Cs6 158.87(11) . . ?
Na2 Mo3 Cs7 111.86(10) . . ?
Cs3 Mo4 Cs1 63.021(19) . . ?
O11 Mo4 Cs1 138.62(19) . . ?
O11 Mo4 Cs3 128.7(2) . . ?
O11 Mo4 O13 85.6(3) . . ?
O13 Mo4 Cs1 55.17(17) . . ?
O13 Mo4 Cs3 80.55(17) . . ?
O31 Mo4 Cs1 129.5(3) . . ?
O31 Mo4 Cs3 111.0(3) . . ?
O31 Mo4 O11 86.7(3) . . ?
O31 Mo4 O13 168.4(4) . . ?
O31 Mo4 O39 100.1(4) . . ?
O31 Mo4 O61 103.3(4) . . ?
O31 Mo4 O104 102.5(4) . . ?
O39 Mo4 Cs1 77.6(2) . . ?
O39 Mo4 Cs3 139.7(2) . . ?
O39 Mo4 O11 76.4(3) . . ?
O39 Mo4 O13 69.7(3) . . ?
O61 Mo4 Cs1 32.2(3) . . ?
O61 Mo4 Cs3 48.7(3) . . ?
O61 Mo4 O11 170.0(3) . . ?
O61 Mo4 O13 84.4(3) . . ?
O61 Mo4 O39 100.5(4) . . ?
O61 Mo4 O104 99.0(4) . . ?
O104 Mo4 Cs1 106.3(2) . . ?
O104 Mo4 Cs3 50.3(2) . . ?
O104 Mo4 O11 79.5(3) . . ?
O104 Mo4 O13 84.5(3) . . ?
O104 Mo4 O39 145.7(3) . . ?
Cs3 Mo5 Cs1 71.36(2) . . ?
O21 Mo5 Cs1 51.28(17) . . ?
O21 Mo5 Cs3 55.15(17) . . ?
O21 Mo5 O66 86.6(2) . . ?
O37 Mo5 Cs1 51.6(2) . . ?
O37 Mo5 Cs3 121.4(2) . . ?
O37 Mo5 O21 77.1(3) . . ?
O37 Mo5 O66 70.2(3) . . ?
O53 Mo5 Cs1 124.7(2) . . ?
O53 Mo5 Cs3 59.1(2) . . ?
O53 Mo5 O21 79.6(3) . . ?
O53 Mo5 O37 147.1(3) . . ?
O53 Mo5 O66 85.5(3) . . ?
O66 Mo5 Cs1 111.46(17) . . ?
O66 Mo5 Cs3 129.83(16) . . ?
O79 Mo5 Cs1 132.3(3) . . ?
O79 Mo5 Cs3 130.0(3) . . ?
O79 Mo5 O21 173.3(3) . . ?
O79 Mo5 O37 101.0(3) . . ?
O79 Mo5 O53 99.4(3) . . ?
O79 Mo5 O66 86.8(3) . . ?
O79 Mo5 O103 102.6(3) . . ?
O103 Mo5 Cs1 55.8(2) . . ?
O103 Mo5 Cs3 49.2(2) . . ?
O103 Mo5 O21 84.1(3) . . ?
O103 Mo5 O37 99.2(3) . . ?
O103 Mo5 O53 101.2(3) . . ?
O103 Mo5 O66 167.3(3) . . ?
Cs2 Mo6 Cs1 173.91(3) . . ?
O36 Mo6 Cs1 122.5(3) . . ?
O36 Mo6 Cs2 51.7(3) . . ?
O36 Mo6 O37 99.3(3) . . ?
O36 Mo6 O63 163.3(3) . . ?
O36 Mo6 O66 96.9(3) . . ?
O36 Mo6 O67 94.4(3) . . ?
O37 Mo6 Cs1 36.9(2) . . ?
O37 Mo6 Cs2 141.0(2) . . ?
O37 Mo6 O63 89.3(3) . . ?
O37 Mo6 O66 73.1(3) . . ?
O37 Mo6 O67 152.9(3) . . ?
O47 Mo6 Cs1 64.6(3) . . ?
O47 Mo6 Cs2 113.8(3) . . ?
O47 Mo6 O36 105.1(4) . . ?
O47 Mo6 O37 97.4(3) . . ?
O47 Mo6 O63 87.9(3) . . ?
O47 Mo6 O66 157.3(3) . . ?
O47 Mo6 O67 101.4(4) . . ?
O63 Mo6 Cs1 72.46(16) . . ?
O63 Mo6 Cs2 113.58(17) . . ?
O66 Mo6 Cs1 98.80(17) . . ?
O66 Mo6 Cs2 84.27(17) . . ?
O66 Mo6 O63 71.7(2) . . ?
O67 Mo6 Cs1 142.4(2) . . ?
O67 Mo6 Cs2 43.0(2) . . ?
O67 Mo6 O63 72.3(3) . . ?
O67 Mo6 O66 82.2(3) . . ?
Cs2 Mo7 Cs7 101.16(7) . . ?
Cs5 Mo7 Cs2 70.24(4) 1_455 . ?
Cs5 Mo7 Cs7 43.42(8) 1_455 . ?
O3 Mo7 Cs2 66.1(3) . . ?
O3 Mo7 Cs5 43.6(3) . 1_455 ?
O3 Mo7 O16 102.2(3) . . ?
O3 Mo7 O56 87.1(3) . . ?
O3 Mo7 O63 166.6(3) . . ?
O3 Mo7 O67 99.0(3) . . ?
O3 Mo7 Cs7 38.3(3) . . ?
O16 Mo7 Cs2 148.0(2) . . ?
O16 Mo7 Cs5 81.0(2) . 1_455 ?
O16 Mo7 O56 72.2(3) . . ?
O16 Mo7 O63 81.4(3) . . ?
O16 Mo7 O67 146.2(3) . . ?
O16 Mo7 Cs7 64.1(2) . . ?
O56 Mo7 Cs2 77.33(16) . . ?
O56 Mo7 Cs5 44.19(16) . 1_455 ?
O56 Mo7 Cs7 79.60(17) . . ?
O63 Mo7 Cs2 103.98(16) . . ?
O63 Mo7 Cs5 125.82(17) . 1_455 ?
O63 Mo7 O56 81.6(2) . . ?
O63 Mo7 Cs7 144.29(18) . . ?
O67 Mo7 Cs2 33.2(2) . . ?
O67 Mo7 Cs5 97.1(2) . 1_455 ?
O67 Mo7 O56 83.0(3) . . ?
O67 Mo7 O63 72.5(3) . . ?
O67 Mo7 Cs7 134.0(2) . . ?
O69 Mo7 Cs2 113.4(3) . . ?
O69 Mo7 Cs5 144.8(3) . 1_455 ?
O69 Mo7 O3 103.9(4) . . ?
O69 Mo7 O16 98.2(3) . . ?
O69 Mo7 O56 166.9(3) . . ?
O69 Mo7 O63 88.3(3) . . ?
O69 Mo7 O67 101.9(3) . . ?
O69 Mo7 Cs7 104.5(3) . . ?
Cs5 Mo8 Cs7 120.97(8) . 4_556 ?
Na1 Mo8 Cs5 62.69(12) 4_556 . ?
Na1 Mo8 Cs7 101.59(14) 4_556 4_556 ?
O6 Mo8 Cs5 55.2(3) . . ?
O6 Mo8 Na1 40.2(3) . 4_556 ?
O6 Mo8 O23 100.7(4) . . ?
O6 Mo8 O29 99.6(4) . . ?
O6 Mo8 O43 164.5(3) . . ?
O6 Mo8 O51 95.7(3) . . ?
O6 Mo8 Cs7 141.4(3) . 4_556 ?
O23 Mo8 Cs5 144.3(3) . . ?
O23 Mo8 Na1 118.2(3) . 4_556 ?
O23 Mo8 O29 72.4(3) . . ?
O23 Mo8 O43 89.3(3) . . ?
O23 Mo8 O51 152.4(3) . . ?
O23 Mo8 Cs7 94.4(3) . 4_556 ?
O27 Mo8 Cs5 112.6(3) . . ?
O27 Mo8 Na1 65.3(3) . 4_556 ?
O27 Mo8 O6 102.8(4) . . ?
O27 Mo8 O23 97.3(4) . . ?
O27 Mo8 O29 156.8(4) . . ?
O27 Mo8 O43 87.4(3) . . ?
O27 Mo8 O51 100.5(4) . . ?
O27 Mo8 Cs7 39.7(3) . 4_556 ?
O29 Mo8 Cs5 85.28(19) . . ?
O29 Mo8 Na1 137.9(2) . 4_556 ?
O29 Mo8 O43 72.0(3) . . ?
O29 Mo8 Cs7 118.8(2) . 4_556 ?
O43 Mo8 Cs5 110.27(17) . . ?
O43 Mo8 Na1 142.4(2) . 4_556 ?
O43 Mo8 Cs7 47.74(19) . 4_556 ?
O51 Mo8 Cs5 41.1(2) . . ?
O51 Mo8 Na1 88.6(2) . 4_556 ?
O51 Mo8 O29 83.1(3) . . ?
O51 Mo8 O43 70.7(3) . . ?
O51 Mo8 Cs7 86.1(2) . 4_556 ?
Cs1 Mo9 Cs2 170.21(3) . 1_655 ?
O13 Mo9 Cs1 58.54(18) . . ?
O13 Mo9 Cs2 129.89(18) . 1_655 ?
O13 Mo9 O33 72.6(2) . . ?
O19 Mo9 Cs1 96.8(2) . . ?
O19 Mo9 Cs2 80.5(2) . 1_655 ?
O19 Mo9 O13 82.8(3) . . ?
O19 Mo9 O33 72.7(3) . . ?
O33 Mo9 Cs1 131.08(17) . . ?
O33 Mo9 Cs2 57.30(17) . 1_655 ?
O39 Mo9 Cs1 82.2(2) . . ?
O39 Mo9 Cs2 104.5(2) . 1_655 ?
O39 Mo9 O13 73.4(3) . . ?
O39 Mo9 O19 152.7(3) . . ?
O39 Mo9 O33 87.3(3) . . ?
O81 Mo9 Cs1 139.3(3) . . ?
O81 Mo9 Cs2 34.2(3) . 1_655 ?
O81 Mo9 O13 158.9(3) . . ?
O81 Mo9 O19 102.2(3) . . ?
O81 Mo9 O33 89.1(3) . . ?
O81 Mo9 O39 95.7(4) . . ?
O81 Mo9 O86 104.1(4) . . ?
O86 Mo9 Cs1 38.1(3) . . ?
O86 Mo9 Cs2 132.4(3) . 1_655 ?
O86 Mo9 O13 95.8(3) . . ?
O86 Mo9 O19 94.9(4) . . ?
O86 Mo9 O33 163.8(3) . . ?
O86 Mo9 O39 100.6(4) . . ?
Cs3 Mo10 Cs4 68.01(4) . . ?
O23 Mo10 Cs3 121.3(3) . . ?
O23 Mo10 Cs4 54.6(3) . . ?
O23 Mo10 O29 70.4(3) . . ?
O23 Mo10 O83 77.1(3) . . ?
O26 Mo10 Cs3 129.9(3) . . ?
O26 Mo10 Cs4 134.7(3) . . ?
O26 Mo10 O23 101.1(4) . . ?
O26 Mo10 O29 87.8(3) . . ?
O26 Mo10 O76 102.5(4) . . ?
O26 Mo10 O83 173.0(3) . . ?
O26 Mo10 O104 99.8(4) . . ?
O29 Mo10 Cs3 128.89(18) . . ?
O29 Mo10 Cs4 112.42(19) . . ?
O29 Mo10 O83 85.2(2) . . ?
O76 Mo10 Cs3 50.4(3) . . ?
O76 Mo10 Cs4 53.1(3) . . ?
O76 Mo10 O23 97.4(4) . . ?
O76 Mo10 O29 165.5(3) . . ?
O76 Mo10 O83 84.4(3) . . ?
O76 Mo10 O104 103.1(4) . . ?
O83 Mo10 Cs3 55.40(17) . . ?
O83 Mo10 Cs4 49.51(17) . . ?
O104 Mo10 Cs3 59.0(2) . . ?
O104 Mo10 Cs4 121.2(2) . . ?
O104 Mo10 O23 146.7(3) . . ?
O104 Mo10 O29 84.8(3) . . ?
O104 Mo10 O83 79.0(3) . . ?
Cs5 Na1 Cs6 41.22(10) 4_456 4_556 ?
Cs5 Na1 Cs7 44.52(11) 4_456 4_556 ?
Mo8 Na1 Cs5 63.02(14) 4_456 4_456 ?
Mo8 Na1 Cs6 66.79(13) 4_456 4_556 ?
Mo8 Na1 Cs7 102.1(2) 4_456 4_556 ?
O6 Na1 Cs5 56.2(2) 4_456 4_456 ?
O6 Na1 Mo8 25.1(2) 4_456 4_456 ?
O6 Na1 O3W 83.7(4) 4_456 . ?
O6 Na1 Cs6 44.1(2) 4_456 4_556 ?
O6 Na1 Cs7 100.7(3) 4_456 4_556 ?
O6 Na1 O109 129.2(6) 4_456 4_456 ?
O69 Na1 Cs5 132.7(4) . 4_456 ?
O69 Na1 Mo8 94.4(3) . 4_456 ?
O69 Na1 O6 117.1(4) . 4_456 ?
O69 Na1 O75 76.3(3) . 4_456 ?
O69 Na1 O3W 85.0(4) . . ?
O69 Na1 Cs6 161.1(4) . 4_556 ?
O69 Na1 Cs7 112.8(3) . 4_556 ?
O69 Na1 O1W 162.1(7) . . ?
O69 Na1 O109 88.7(6) . 4_456 ?
O75 Na1 Cs5 136.7(3) 4_456 4_456 ?
O75 Na1 Mo8 86.9(3) 4_456 4_456 ?
O75 Na1 O6 83.1(3) 4_456 4_456 ?
O75 Na1 O3W 148.9(4) 4_456 . ?
O75 Na1 Cs6 99.8(3) 4_456 4_556 ?
O75 Na1 Cs7 166.3(4) 4_456 4_556 ?
O75 Na1 O109 60.2(6) 4_456 4_456 ?
O3W Na1 Cs5 49.1(2) . 4_456 ?
O3W Na1 Mo8 69.8(3) . 4_456 ?
O3W Na1 Cs6 89.9(3) . 4_556 ?
O3W Na1 Cs7 44.7(2) . 4_556 ?
O2W Na1 Cs5 89.6(3) . 4_456 ?
O2W Na1 Mo8 141.4(4) . 4_456 ?
O2W Na1 O6 145.8(5) . 4_456 ?
O2W Na1 O69 84.7(4) . . ?
O2W Na1 O75 129.6(5) . 4_456 ?
O2W Na1 O3W 71.7(4) . . ?
O2W Na1 Cs6 111.0(4) . 4_556 ?
O2W Na1 Cs7 45.2(3) . 4_556 ?
O2W Na1 O1W 83.1(6) . . ?
O2W Na1 O109 73.3(6) . 4_456 ?
Cs7 Na1 Cs6 74.90(14) 4_556 4_556 ?
O1W Na1 Cs5 60.3(5) . 4_456 ?
O1W Na1 Mo8 103.3(5) . 4_456 ?
O1W Na1 O6 79.9(6) . 4_456 ?
O1W Na1 O75 101.8(6) . 4_456 ?
O1W Na1 O3W 103.5(6) . . ?
O1W Na1 Cs6 36.6(5) . 4_556 ?
O1W Na1 Cs7 66.3(5) . 4_556 ?
O1W Na1 O109 75.3(7) . 4_456 ?
O109 Na1 O3W 144.8(6) 4_456 . ?
Cs4 O1 Cs3 83.9(2) . . ?
Mo1 O1 Cs3 107.7(3) . . ?
Mo1 O1 Cs4 132.6(3) . . ?
Mo1 O1 Na3 156.3(5) . . ?
Na3 O1 Cs3 95.5(3) . . ?
C1 O2 C4 121.1(10) . . ?
Cs5 O3 Cs7 59.33(17) 1_455 . ?
Mo7 O3 Cs5 115.0(3) . 1_455 ?
Mo7 O3 Cs7 122.7(3) . . ?
C7 O5 C3 112.9(11) . . ?
Cs5 O6 Cs6 56.37(17) . 1_655 ?
Mo8 O6 Cs5 100.1(3) . . ?
Mo8 O6 Na1 114.7(5) . 4_556 ?
Mo8 O6 Cs6 130.5(4) . 1_655 ?
Na1 O6 Cs5 83.6(3) 4_556 . ?
Na1 O6 Cs6 105.6(3) 4_556 1_655 ?
Cs1 O7 Cs7 159.0(3) . 4_556 ?
P1 O7 Cs1 109.0(4) . . ?
P1 O7 Cs7 92.0(3) . 4_556 ?
C7 O8 C10 119.5(11) . . ?
C6 O10 Cs1 142.1(7) . 3_646 ?
P2 O11 Mo4 122.5(4) . . ?
Mo4 O13 Cs1 93.4(2) . . ?
Mo9 O13 Cs1 91.0(2) . . ?
Mo9 O13 Mo4 95.4(3) . . ?
P1 O13 Cs1 93.7(3) . . ?
P1 O13 Mo4 133.2(4) . . ?
P1 O13 Mo9 130.6(4) . . ?
C9 O15 C13 111.3(12) . . ?
Mo3 O16 Mo7 125.7(4) . . ?
Mo3 O17 Cs4 124.0(3) . . ?
Mo3 O17 Na2 122.0(3) . . ?
Na2 O17 Cs4 47.87(17) . . ?
Mo2 O19 Mo9 122.8(4) . . ?
C11 O20 Cs1 141.1(9) . 3_646 ?
Cs1 O21 Cs3 93.46(17) . . ?
Mo5 O21 Cs1 94.0(2) . . ?
Mo5 O21 Cs3 88.8(2) . . ?
P4 O21 Cs1 123.2(3) . . ?
P4 O21 Cs3 127.1(3) . . ?
P4 O21 Mo5 120.9(4) . . ?
C13 O22 C16 119.8(12) . . ?
Mo8 O23 Cs4 122.8(4) . . ?
Mo8 O23 Mo10 121.1(4) . . ?
Mo10 O23 Cs4 96.1(3) . . ?
C19 O25 C15 112.7(12) . . ?
Mo8 O27 Cs7 120.6(4) . 4_556 ?
C18 O28 Cs3 141.6(9) . . ?
Mo8 O29 Mo10 95.9(3) . . ?
P2 O29 Mo8 128.1(4) . . ?
P2 O29 Mo10 135.6(4) . . ?
C19 O32 C22 122.6(11) . . ?
Mo2 O33 Cs2 88.1(2) . 1_655 ?
Mo9 O33 Cs2 90.3(2) . 1_655 ?
Mo9 O33 Mo2 91.6(3) . . ?
P2 O33 Cs2 121.8(3) . 1_655 ?
P2 O33 Mo2 124.8(4) . . ?
P2 O33 Mo9 128.7(4) . . ?
C25 O35 C21 113.3(12) . . ?
Mo6 O36 Cs2 103.7(3) . . ?
Mo5 O37 Cs1 99.5(3) . . ?
Mo6 O37 Cs1 121.6(3) . . ?
Mo6 O37 Mo5 121.3(3) . . ?
Mo9 O39 Mo4 121.4(4) . . ?
Cs5 O41 Cs6 61.8(2) . 1_655 ?
P2 O41 Cs5 120.9(4) . . ?
P2 O41 Cs6 141.3(4) . 1_655 ?
Mo2 O43 Mo8 92.9(2) . . ?
Mo2 O43 Cs7 99.9(2) . 4_556 ?
Mo8 O43 Cs7 99.1(2) . 4_556 ?
P1 O43 Mo2 126.5(4) . . ?
P1 O43 Mo8 126.7(4) . . ?
P1 O43 Cs7 106.1(3) . 4_556 ?
Cs2 O45 Cs5 92.4(2) 1_655 . ?
Mo2 O45 Cs2 131.2(4) . 1_655 ?
Mo2 O45 Cs5 92.2(3) . . ?
C30 O46 C27 120.4(14) . . ?
Cs2 O49 Cs5 91.78(18) . 1_455 ?
P3 O49 Cs2 122.2(4) . . ?
P3 O49 Cs5 85.4(3) . 1_455 ?
Mo2 O51 Cs5 123.3(3) . . ?
Mo2 O51 Mo8 123.3(4) . . ?
Mo8 O51 Cs5 112.1(3) . . ?
C37 O52 C33 119.8(12) . . ?
Mo1 O53 Cs3 102.9(3) . . ?
Mo5 O53 Cs3 91.2(3) . . ?
Mo5 O53 Mo1 147.4(4) . . ?
C34 O55 C30 115.6(17) . . ?
Mo3 O56 Cs5 94.3(2) . 1_455 ?
Mo7 O56 Cs5 103.6(2) . 1_455 ?
Mo7 O56 Mo3 91.7(2) . . ?
P3 O56 Cs5 109.9(3) . 1_455 ?
P3 O56 Mo3 127.6(4) . . ?
P3 O56 Mo7 124.1(4) . . ?
Mo1 O57 Cs4 93.4(2) . . ?
Mo3 O57 Cs4 92.8(2) . . ?
Mo3 O57 Mo1 95.7(2) . . ?
P4 O57 Cs4 89.7(3) . . ?
P4 O57 Mo1 134.9(4) . . ?
P4 O57 Mo3 129.1(4) . . ?
C36 O58 Cs3 121.9(9) . . ?
Mo1 O59 Cs6 99.3(2) . . ?
P3 O59 Mo1 121.1(4) . . ?
P3 O59 Cs6 110.1(4) . . ?
Cs1 O61 Cs3 89.2(2) . . ?
Mo4 O61 Cs1 131.1(4) . . ?
Mo4 O61 Cs3 108.0(4) . . ?
Mo7 O63 Mo6 92.7(2) . . ?
P4 O63 Mo6 128.2(4) . . ?
P4 O63 Mo7 126.2(4) . . ?
C42 O64 C40 120.4(11) . . ?
C43 O65 C42 114.5(12) . . ?
Mo6 O66 Mo5 95.0(2) . . ?
P3 O66 Mo5 133.2(4) . . ?
P3 O66 Mo6 131.2(4) . . ?
Mo6 O67 Cs2 110.2(3) . . ?
Mo6 O67 Mo7 122.4(4) . . ?
Mo7 O67 Cs2 125.6(3) . . ?
C44 O68 Cs6 136.7(14) . 1_655 ?
Mo7 O69 Na1 146.5(5) . . ?
C48 O70 C45 117.7(9) . . ?
Cs5 O71 Cs6 58.50(17) 1_455 . ?
Cs5 O71 Cs7 64.55(19) 1_455 . ?
Mo3 O71 Cs5 115.3(3) . 1_455 ?
Mo3 O71 Cs6 98.7(3) . . ?
Mo3 O71 Cs7 127.9(4) . . ?
Cs7 O71 Cs6 117.7(3) . . ?
C46 O72 Cs4 144.5(8) . . ?
C46 O72 Na3 141.6(8) . . ?
Cs4 O73 Cs7 77.56(18) . 4_556 ?
P4 O73 Cs4 109.1(3) . . ?
P4 O73 Cs7 170.8(4) . 4_556 ?
P4 O73 Na2 130.8(4) . . ?
Na2 O73 Cs4 47.73(18) . . ?
Na2 O73 Cs7 49.09(19) . 4_556 ?
C48 O75 C50 114.0(9) . . ?
C48 O75 Na1 120.7(7) . 4_556 ?
C50 O75 Na1 120.3(8) . 4_556 ?
Cs3 O76 Cs4 88.2(2) . . ?
Mo10 O76 Cs3 103.2(3) . . ?
Mo10 O76 Cs4 101.2(3) . . ?
Mo10 O76 Na3 140.1(5) . . ?
Na3 O76 Cs3 92.3(3) . . ?
Mo1 O77 Cs6 111.0(3) . . ?
Mo3 O77 Mo1 120.3(3) . . ?
Mo3 O77 Cs6 110.9(3) . . ?
C51 O80 C54 120.6(10) . . ?
Mo9 O81 Cs2 128.2(4) . 1_655 ?
C52 O82 Cs2 152.0(7) . 4_556 ?
Cs4 O83 Cs3 89.70(18) . . ?
Mo10 O83 Cs3 87.4(2) . . ?
Mo10 O83 Cs4 94.9(2) . . ?
P1 O83 Cs3 128.1(4) . . ?
P1 O83 Cs4 124.5(4) . . ?
P1 O83 Mo10 121.7(4) . . ?
C53 O84 Cs4 131.5(6) . . ?
C54 O85 C56 113.7(10) . . ?
Mo9 O86 Cs1 122.5(4) . . ?
C60 O88 C57 119.6(11) . . ?
C28 O91 C60 113.1(12) 3_646 . ?
C62 O92 Cs6 137.2(10) . . ?
C64 O93 C25 119.5(10) . 3_646 ?
C65 O94 Na3 118.9(8) . . ?
C66 O95 Cs4 121.2(8) . . ?
C66 O95 Na3 93.6(8) . . ?
C67 O96 C63 114.1(10) . . ?
C69 O97 C67 118.8(10) . . ?
C1 O98 C68 113.6(10) 3_646 . ?
C71 O100 Cs2 103.1(7) . 4_556 ?
C61 O101 Cs1 110.1(7) . 1_545 ?
Mo2 O102 Cs7 119.7(4) . 4_556 ?
Cs3 O103 Cs1 91.97(18) . . ?
Mo5 O103 Cs1 98.5(3) . . ?
Mo5 O103 Cs3 105.0(3) . . ?
Mo4 O104 Cs3 102.7(3) . . ?
Mo10 O104 Cs3 90.9(3) . . ?
Mo10 O104 Mo4 147.9(4) . . ?
C37 O105 C39 115.9(12) . 3_656 ?
Cs4 O5W Cs7 75.45(19) . 4_556 ?
Na2 O5W Cs4 45.26(19) . . ?
Na2 O5W Cs7 48.6(2) . 4_556 ?
Cs5 O3W Cs7 62.8(2) 4_456 4_556 ?
Na1 O3W Cs5 88.0(3) . 4_456 ?
Na1 O3W Cs7 97.7(3) . 4_556 ?
Na2 O3W Cs5 103.4(3) . 4_456 ?
Na2 O3W Na1 139.1(4) . . ?
Na2 O3W Cs7 56.6(2) . 4_556 ?
Na1 O2W Cs7 103.6(4) . 4_556 ?
Cs1 P1 Cs3 65.84(4) . . ?
Cs4 P1 Cs1 110.71(6) . . ?
Cs4 P1 Cs3 63.12(5) . . ?
O7 P1 Cs1 50.0(3) . . ?
O7 P1 Cs3 92.6(3) . . ?
O7 P1 Cs4 89.3(3) . . ?
O7 P1 Cs7 64.8(3) . 4_556 ?
O13 P1 Cs1 64.3(3) . . ?
O13 P1 Cs3 86.6(3) . . ?
O13 P1 Cs4 146.5(3) . . ?
O13 P1 O7 106.9(4) . . ?
O13 P1 O43 110.3(4) . . ?
O13 P1 Cs7 147.9(3) . 4_556 ?
O43 P1 Cs1 147.8(3) . . ?
O43 P1 Cs3 146.1(3) . . ?
O43 P1 Cs4 90.6(3) . . ?
O43 P1 O7 109.2(4) . . ?
O43 P1 Cs7 51.7(3) . 4_556 ?
O83 P1 Cs1 100.7(3) . . ?
O83 P1 Cs3 35.7(3) . . ?
O83 P1 Cs4 37.7(3) . . ?
O83 P1 O7 110.9(4) . . ?
O83 P1 O13 108.9(4) . . ?
O83 P1 O43 110.5(4) . . ?
O83 P1 Cs7 102.8(3) . 4_556 ?
Cs7 P1 Cs1 114.82(10) 4_556 . ?
Cs7 P1 Cs3 123.50(10) 4_556 . ?
Cs7 P1 Cs4 65.48(10) 4_556 . ?
O11 P2 Cs5 151.6(3) . . ?
O11 P2 O29 106.3(4) . . ?
O11 P2 O33 109.3(4) . . ?
O11 P2 O41 111.0(4) . . ?
O29 P2 Cs5 89.2(3) . . ?
O33 P2 Cs5 85.6(3) . . ?
O33 P2 O29 111.7(4) . . ?
O41 P2 Cs5 40.7(3) . . ?
O41 P2 O29 106.8(4) . . ?
O41 P2 O33 111.6(4) . . ?
Cs5 P3 Cs2 75.07(6) 1_455 . ?
Cs5 P3 Cs6 49.02(11) 1_455 . ?
O49 P3 Cs2 39.7(3) . . ?
O49 P3 Cs5 71.1(3) . 1_455 ?
O49 P3 O56 109.6(4) . . ?
O49 P3 Cs6 87.6(3) . . ?
O56 P3 Cs2 87.9(2) . . ?
O56 P3 Cs5 47.7(2) . 1_455 ?
O56 P3 Cs6 77.5(3) . . ?
O59 P3 Cs2 150.3(3) . . ?
O59 P3 Cs5 97.9(3) . 1_455 ?
O59 P3 O49 110.6(4) . . ?
O59 P3 O56 109.0(4) . . ?
O59 P3 O66 109.4(4) . . ?
O59 P3 Cs6 49.2(3) . . ?
O66 P3 Cs2 85.8(3) . . ?
O66 P3 Cs5 150.6(3) . 1_455 ?
O66 P3 O49 107.6(4) . . ?
O66 P3 O56 110.6(4) . . ?
O66 P3 Cs6 158.0(3) . . ?
Cs6 P3 Cs2 115.48(10) . . ?
Cs1 P4 Cs3 65.50(4) . . ?
Cs4 P4 Cs1 109.76(6) . . ?
Cs4 P4 Cs3 62.72(5) . . ?
O21 P4 Cs1 38.7(3) . . ?
O21 P4 Cs3 36.2(3) . . ?
O21 P4 Cs4 97.8(3) . . ?
O21 P4 O57 108.1(4) . . ?
O21 P4 O63 109.6(4) . . ?
O21 P4 O73 112.2(4) . . ?
O57 P4 Cs1 146.8(3) . . ?
O57 P4 Cs3 86.2(3) . . ?
O57 P4 Cs4 68.0(3) . . ?
O63 P4 Cs1 87.7(3) . . ?
O63 P4 Cs3 145.6(3) . . ?
O63 P4 Cs4 151.2(3) . . ?
O63 P4 O57 109.8(4) . . ?
O73 P4 Cs1 91.5(3) . . ?
O73 P4 Cs3 93.5(3) . . ?
O73 P4 Cs4 49.9(3) . . ?
O73 P4 O57 108.0(4) . . ?
O73 P4 O63 109.1(4) . . ?
Cs5 Cs6 Mo1 100.38(13) 1_455 . ?
Cs5 Cs6 Mo3 63.11(11) 1_455 . ?
Cs5 Cs6 O6 58.20(17) 1_455 1_455 ?
Cs5 Cs6 O71 50.72(16) 1_455 . ?
Cs5 Cs6 P3 62.82(10) 1_455 . ?
Cs5 Cs6 O1W 64.2(4) 1_455 4_456 ?
Mo3 Cs6 Mo1 46.49(5) . . ?
O6 Cs6 Mo1 158.2(2) 1_455 . ?
O6 Cs6 Mo3 116.9(2) 1_455 . ?
O6 Cs6 O71 96.0(2) 1_455 . ?
O6 Cs6 P3 112.74(19) 1_455 . ?
O41 Cs6 Cs5 58.27(18) 1_455 1_455 ?
O41 Cs6 Mo1 99.19(19) 1_455 . ?
O41 Cs6 Mo3 100.14(19) 1_455 . ?
O41 Cs6 O6 67.1(2) 1_455 1_455 ?
O41 Cs6 O59 67.4(2) 1_455 . ?
O41 Cs6 O68 95.1(4) 1_455 1_455 ?
O41 Cs6 O71 102.7(2) 1_455 . ?
O41 Cs6 P3 55.89(16) 1_455 . ?
O41 Cs6 O1W 113.7(4) 1_455 4_456 ?
O59 Cs6 Cs5 83.44(18) . 1_455 ?
O59 Cs6 Mo1 31.83(13) . . ?
O59 Cs6 Mo3 56.55(15) . . ?
O59 Cs6 O6 131.3(2) . 1_455 ?
O59 Cs6 O71 78.0(2) . . ?
O59 Cs6 P3 20.75(13) . . ?
O59 Cs6 O1W 134.5(4) . 4_456 ?
O68 Cs6 Cs5 106.7(4) 1_455 1_455 ?
O68 Cs6 Mo1 152.9(4) 1_455 . ?
O68 Cs6 Mo3 151.5(4) 1_455 . ?
O68 Cs6 O6 48.7(4) 1_455 1_455 ?
O68 Cs6 O59 151.8(5) 1_455 . ?
O68 Cs6 O71 129.0(4) 1_455 . ?
O68 Cs6 P3 150.9(4) 1_455 . ?
O68 Cs6 O1W 72.1(5) 1_455 4_456 ?
O71 Cs6 Mo1 69.70(14) . . ?
O71 Cs6 Mo3 23.57(12) . . ?
O71 Cs6 P3 67.54(15) . . ?
O77 Cs6 Cs5 87.29(19) . 1_455 ?
O77 Cs6 Mo1 25.19(13) . . ?
O77 Cs6 Mo3 25.10(13) . . ?
O77 Cs6 O6 141.8(3) . 1_455 ?
O77 Cs6 O41 110.4(2) . 1_455 ?
O77 Cs6 O59 48.64(19) . . ?
O77 Cs6 O68 154.5(4) . 1_455 ?
O77 Cs6 O71 46.22(18) . . ?
O77 Cs6 P3 54.61(14) . . ?
O77 Cs6 O1W 96.4(4) . 4_456 ?
O92 Cs6 Cs5 138.7(3) . 1_455 ?
O92 Cs6 Mo1 93.6(3) . . ?
O92 Cs6 Mo3 103.3(2) . . ?
O92 Cs6 O6 105.5(3) . 1_455 ?
O92 Cs6 O41 156.1(3) . 1_455 ?
O92 Cs6 O59 123.2(3) . . ?
O92 Cs6 O68 65.8(4) . 1_455 ?
O92 Cs6 O71 100.6(3) . . ?
O92 Cs6 O77 89.5(3) . . ?
O92 Cs6 P3 140.8(3) . . ?
O92 Cs6 O1W 75.4(4) . 4_456 ?
P3 Cs6 Mo1 47.23(6) . . ?
P3 Cs6 Mo3 51.30(7) . . ?
O1W Cs6 Mo1 121.4(4) 4_456 . ?
O1W Cs6 Mo3 79.8(4) 4_456 . ?
O1W Cs6 O6 55.9(4) 4_456 1_455 ?
O1W Cs6 O71 57.0(4) 4_456 . ?
O1W Cs6 P3 119.4(4) 4_456 . ?
Cs5 Cs7 O3 59.60(17) 1_455 . ?
Cs5 Cs7 O7 146.7(2) 1_455 4_456 ?
Cs5 Cs7 O43 168.2(2) 1_455 4_456 ?
Cs5 Cs7 O73 115.07(19) 1_455 4_456 ?
Cs5 Cs7 O5W 71.35(17) 1_455 4_456 ?
Cs5 Cs7 O2W 91.9(2) 1_455 4_456 ?
O3 Cs7 O7 149.1(3) . 4_456 ?
O3 Cs7 O73 129.0(2) . 4_456 ?
O3 Cs7 O5W 47.1(2) . 4_456 ?
O7 Cs7 O73 40.14(17) 4_456 4_456 ?
O7 Cs7 O5W 114.2(2) 4_456 4_456 ?
O27 Cs7 Cs5 120.1(2) 4_456 1_455 ?
O27 Cs7 O3 61.2(2) 4_456 . ?
O27 Cs7 O7 92.4(2) 4_456 4_456 ?
O27 Cs7 O43 52.8(2) 4_456 4_456 ?
O27 Cs7 O73 107.9(2) 4_456 4_456 ?
O27 Cs7 O5W 75.6(2) 4_456 4_456 ?
O27 Cs7 O2W 147.8(3) 4_456 4_456 ?
O43 Cs7 O3 114.0(2) 4_456 . ?
O43 Cs7 O7 43.33(18) 4_456 4_456 ?
O43 Cs7 O73 76.71(19) 4_456 4_456 ?
O43 Cs7 O5W 112.4(2) 4_456 4_456 ?
O43 Cs7 O2W 96.2(3) 4_456 4_456 ?
O71 Cs7 Cs5 56.71(18) . 1_455 ?
O71 Cs7 O3 75.3(2) . . ?
O71 Cs7 O7 128.9(3) . 4_456 ?
O71 Cs7 O27 100.4(3) . 4_456 ?
O71 Cs7 O43 113.1(2) . 4_456 ?
O71 Cs7 O73 149.4(3) . 4_456 ?
O71 Cs7 O102 61.5(2) . 4_456 ?
O71 Cs7 O5W 116.9(2) . 4_456 ?
O71 Cs7 O3W 107.0(3) . 4_456 ?
O71 Cs7 O2W 100.6(3) . 4_456 ?
O73 Cs7 O5W 82.2(2) 4_456 4_456 ?
O102 Cs7 Cs5 118.2(2) 4_456 1_455 ?
O102 Cs7 O3 106.7(2) 4_456 . ?
O102 Cs7 O7 76.7(2) 4_456 4_456 ?
O102 Cs7 O27 71.7(2) 4_456 4_456 ?
O102 Cs7 O43 52.2(2) 4_456 4_456 ?
O102 Cs7 O73 116.6(2) 4_456 4_456 ?
O102 Cs7 O5W 145.9(3) 4_456 4_456 ?
O102 Cs7 O2W 97.6(3) 4_456 4_456 ?
O3W Cs7 Cs5 56.86(19) 4_456 1_455 ?
O3W Cs7 O3 95.0(3) 4_456 . ?
O3W Cs7 O7 94.9(2) 4_456 4_456 ?
O3W Cs7 O27 137.5(3) 4_456 4_456 ?
O3W Cs7 O43 134.9(3) 4_456 4_456 ?
O3W Cs7 O73 58.2(2) 4_456 4_456 ?
O3W Cs7 O102 150.5(3) 4_456 4_456 ?
O3W Cs7 O5W 63.3(2) 4_456 4_456 ?
O3W Cs7 O2W 56.0(3) 4_456 4_456 ?
O2W Cs7 O3 148.8(3) 4_456 . ?
O2W Cs7 O7 55.4(2) 4_456 4_456 ?
O2W Cs7 O73 48.8(2) 4_456 4_456 ?
O2W Cs7 O5W 115.3(3) 4_456 4_456 ?
Na2 Cs7 Cs5 92.71(18) 4_456 1_455 ?
Na2 Cs7 O3 87.5(2) 4_456 . ?
Na2 Cs7 O7 77.4(2) 4_456 4_456 ?
Na2 Cs7 O27 93.0(2) 4_456 4_456 ?
Na2 Cs7 O43 97.0(2) 4_456 4_456 ?
Na2 Cs7 O71 149.3(3) 4_456 . ?
Na2 Cs7 O73 41.67(17) 4_456 4_456 ?
Na2 Cs7 O102 149.1(3) 4_456 4_456 ?
Na2 Cs7 O5W 40.52(19) 4_456 4_456 ?
Na2 Cs7 O3W 48.6(2) 4_456 4_456 ?
Na2 Cs7 O2W 81.0(3) 4_456 4_456 ?
Cs4 Na2 Cs5 148.45(19) . 4_456 ?
Cs4 Na2 Mo3 90.94(15) . . ?
Cs4 Na2 O17 83.1(2) . . ?
Cs4 Na2 Cs7 113.6(2) . 4_556 ?
Mo3 Na2 Cs5 116.45(13) . 4_456 ?
O17 Na2 Cs5 115.7(2) . 4_456 ?
O17 Na2 Mo3 23.12(16) . . ?
O17 Na2 Cs7 163.0(3) . 4_556 ?
O73 Na2 Cs4 86.0(2) . . ?
O73 Na2 Cs5 115.3(2) . 4_456 ?
O73 Na2 Mo3 73.9(2) . . ?
O73 Na2 O17 95.1(3) . . ?
O73 Na2 O3W 86.2(3) . . ?
O73 Na2 Cs7 89.2(3) . 4_556 ?
O5W Na2 Cs4 91.7(3) . . ?
O5W Na2 Cs5 66.5(2) . 4_456 ?
O5W Na2 Mo3 107.1(3) . . ?
O5W Na2 O17 85.6(3) . . ?
O5W Na2 O73 177.4(4) . . ?
O5W Na2 O3W 96.3(3) . . ?
O5W Na2 Cs7 90.8(3) . 4_556 ?
O3W Na2 Cs4 168.4(3) . . ?
O3W Na2 Cs5 43.1(2) . 4_456 ?
O3W Na2 Mo3 78.7(2) . . ?
O3W Na2 O17 89.1(3) . . ?
O3W Na2 Cs7 74.8(3) . 4_556 ?
Cs7 Na2 Cs5 48.23(13) 4_556 4_456 ?
Cs7 Na2 Mo3 149.4(2) 4_556 . ?
O1 Na3 Cs3 50.4(3) . . ?
O1 Na3 O76 95.5(4) . . ?
O1 Na3 O94 98.7(4) . . ?
O1 Na3 O95 101.5(4) . . ?
O72 Na3 Cs3 131.7(4) . . ?
O72 Na3 O1 177.4(6) . . ?
O72 Na3 O76 86.6(4) . . ?
O72 Na3 O94 78.7(4) . . ?
O72 Na3 O95 77.5(4) . . ?
O72 Na3 O4W 100.4(5) . . ?
O76 Na3 Cs3 45.1(2) . . ?
O94 Na3 Cs3 136.5(4) . . ?
O94 Na3 O76 141.6(4) . . ?
O94 Na3 O95 63.5(4) . . ?
O95 Na3 Cs3 141.2(3) . . ?
O95 Na3 O76 146.7(4) . . ?
O4W Na3 Cs3 68.0(3) . . ?
O4W Na3 O1 78.8(4) . . ?
O4W Na3 O76 70.9(4) . . ?
O4W Na3 O94 77.2(4) . . ?
O4W Na3 O95 140.4(5) . . ?
Na1 O1W Cs5 82.3(6) . 4_456 ?
Na1 O1W Cs6 117.4(8) . 4_556 ?
Cs6 O1W Cs5 57.3(3) 4_556 4_456 ?
C49 O109 Na1 125.8(16) . 4_556 ?
O111 C72 C68 96.7(14) . . ?
O112 C72 C68 111.0(14) . . ?

loop_
_geom_bond_atom_site_label_1
_geom_bond_atom_site_label_2
_geom_bond_distance
_geom_bond_site_symmetry_2
_geom_bond_publ_flag
C1 C71 1.562(16) 3_656 ?
C1 O2 1.404(14) . ?
C1 O98 1.417(16) 3_656 ?
C2 C3 1.59(2) . ?
C2 O4 1.32(3) . ?
C2 O110 1.31(3) . ?
C3 C4 1.49(2) . ?
C3 O5 1.473(16) . ?
C4 C5 1.48(2) . ?
C4 O2 1.424(15) . ?
C5 C6 1.561(17) . ?
C5 O12 1.422(16) . ?
C6 C7 1.52(2) . ?
C6 O10 1.444(18) . ?
C7 O5 1.388(19) . ?
C7 O8 1.417(17) . ?
C8 C9 1.523(19) . ?
C8 O14 1.35(2) . ?
C8 O106 1.36(3) . ?
C9 C10 1.52(2) . ?
C9 O15 1.428(19) . ?
C10 C11 1.44(3) . ?
C10 O8 1.445(18) . ?
C11 C12 1.54(2) . ?
C11 O20 1.42(2) . ?
C12 C13 1.530(19) . ?
C12 O18 1.40(2) . ?
C13 O15 1.45(2) . ?
C13 O22 1.387(18) . ?
C14 C15 1.47(3) . ?
C14 O24 1.48(2) . ?
C15 C16 1.56(3) . ?
C15 O25 1.465(17) . ?
C16 C17 1.42(3) . ?
C16 O22 1.414(17) . ?
C17 C18 1.55(2) . ?
C17 O30 1.44(2) . ?
C18 C19 1.47(2) . ?
C18 O28 1.36(2) . ?
C19 O25 1.44(2) . ?
C19 O32 1.409(18) . ?
C20 C21 1.55(2) . ?
C20 O34 1.439(19) . ?
C21 C22 1.46(2) . ?
C21 O35 1.436(17) . ?
C22 C23 1.51(2) . ?
C22 O32 1.432(16) . ?
C23 C24 1.520(19) . ?
C23 O40 1.439(19) . ?
C24 C25 1.54(2) . ?
C24 O38 1.40(2) . ?
C25 O35 1.399(19) . ?
C25 O93 1.452(16) 3_656 ?
C26 C27 1.46(3) . ?
C26 C61 1.48(2) 3_656 ?
C26 O42 1.47(2) . ?
C27 C28 1.52(3) . ?
C27 O46 1.43(2) . ?
C28 C29 1.56(2) . ?
C28 O91 1.43(2) 3_656 ?
C29 O44 1.431(19) . ?
C30 C31 1.55(3) . ?
C30 O46 1.39(2) . ?
C30 O55 1.39(3) . ?
C31 C32 1.48(3) . ?
C31 O48 1.38(3) . ?
C32 C33 1.49(3) . ?
C32 O50 1.44(2) . ?
C33 C34 1.60(3) . ?
C33 O52 1.46(2) . ?
C34 C35 1.54(3) . ?
C34 O55 1.39(2) . ?
C35 O54 1.38(2) . ?
C36 C37 1.56(2) . ?
C36 C41 1.53(2) 3_656 ?
C36 O58 1.38(2) . ?
C37 O52 1.414(19) . ?
C37 O105 1.37(2) . ?
C38 C39 1.48(2) . ?
C38 O60 1.351(17) . ?
C39 C40 1.56(2) . ?
C39 O105 1.478(18) 3_646 ?
C40 C41 1.51(3) . ?
C40 O64 1.439(17) . ?
C41 O62 1.40(2) . ?
C42 C47 1.50(2) . ?
C42 O64 1.379(18) . ?
C42 O65 1.47(2) . ?
C43 C44 1.44(2) . ?
C43 C45 1.59(2) . ?
C43 O65 1.440(18) . ?
C44 O68 1.44(2) . ?
C44 O107 1.35(3) . ?
C45 C46 1.47(2) . ?
C45 O70 1.426(15) . ?
C46 C47 1.53(2) . ?
C46 O72 1.478(17) . ?
C47 O74 1.48(2) . ?
C48 C53 1.503(17) . ?
C48 O70 1.417(15) . ?
C48 O75 1.399(15) . ?
C49 C50 1.494(19) . ?
C49 O78 1.35(2) . ?
C49 O109 1.14(3) . ?
C50 C51 1.538(18) . ?
C50 O75 1.432(15) . ?
C51 C52 1.505(17) . ?
C51 O80 1.418(14) . ?
C52 C53 1.561(16) . ?
C52 O82 1.456(14) . ?
C53 O84 1.405(15) . ?
C54 C59 1.484(18) . ?
C54 O80 1.433(15) . ?
C54 O85 1.457(16) . ?
C55 C56 1.48(2) . ?
C55 O87 1.44(2) . ?
C55 O108 1.34(3) . ?
C56 C57 1.53(2) . ?
C56 O85 1.465(18) . ?
C57 C58 1.54(2) . ?
C57 O88 1.391(18) . ?
C58 C59 1.50(2) . ?
C58 O89 1.466(17) . ?
C59 O90 1.424(17) . ?
C60 C61 1.50(2) . ?
C60 O88 1.389(17) . ?
C60 O91 1.47(2) . ?
C61 O101 1.46(2) . ?
C62 C63 1.49(2) . ?
C62 O92 1.41(2) . ?
C63 C64 1.574(19) . ?
C63 O96 1.439(16) . ?
C64 C65 1.489(18) . ?
C64 O93 1.438(16) . ?
C65 C66 1.541(17) . ?
C65 O94 1.385(16) . ?
C66 C67 1.530(19) . ?
C66 O95 1.429(16) . ?
C67 O96 1.412(16) . ?
C67 O97 1.418(16) . ?
C68 C69 1.559(18) . ?
C68 O98 1.459(19) . ?
C68 C72 1.59(2) . ?
C69 C70 1.498(18) . ?
C69 O97 1.408(17) . ?
C70 C71 1.509(19) . ?
C70 O99 1.479(14) . ?
C71 O100 1.411(15) . ?
Cs1 Mo5 3.9348(11) . ?
Cs1 O7 3.325(8) . ?
Cs1 O10 3.510(9) 3_656 ?
Cs1 O13 3.703(7) . ?
Cs1 O20 3.253(10) 3_656 ?
Cs1 O21 3.078(7) . ?
Cs1 O37 3.126(7) . ?
Cs1 O61 3.182(8) . ?
Cs1 O86 3.177(8) . ?
Cs1 O101 3.196(10) 1_565 ?
Cs1 O103 3.292(7) . ?
Cs1 P1 4.102(3) . ?
Cs2 Mo6 3.9960(11) . ?
Cs2 Mo7 4.3161(11) . ?
Cs2 O33 3.697(7) 1_455 ?
Cs2 O36 3.228(8) . ?
Cs2 O45 3.003(8) 1_455 ?
Cs2 O49 3.175(7) . ?
Cs2 O67 2.907(7) . ?
Cs2 O81 3.142(8) 1_455 ?
Cs2 O82 3.443(8) 4_456 ?
Cs2 O100 3.069(9) 4_456 ?
Cs2 P3 4.204(2) . ?
Cs3 Mo5 3.8169(11) . ?
Cs3 Mo10 3.7977(12) . ?
Cs3 O1 3.283(8) . ?
Cs3 O21 3.133(6) . ?
Cs3 O28 3.141(11) . ?
Cs3 O53 3.275(7) . ?
Cs3 O58 3.020(10) . ?
Cs3 O61 3.258(9) . ?
Cs3 O76 3.006(9) . ?
Cs3 O83 3.129(7) . ?
Cs3 O103 2.990(7) . ?
Cs3 O104 3.256(7) . ?
Cs4 O1 3.180(8) . ?
Cs4 O17 3.266(7) . ?
Cs4 O23 3.219(9) . ?
Cs4 O57 3.767(7) . ?
Cs4 O72 3.232(9) . ?
Cs4 O73 3.289(8) . ?
Cs4 O76 3.204(9) . ?
Cs4 O83 2.998(7) . ?
Cs4 O84 3.417(8) . ?
Cs4 O95 3.142(10) . ?
Cs4 O5W 3.433(8) . ?
Cs4 Na2 2.440(5) . ?
Cs5 O3 3.216(8) 1_655 ?
Cs5 O6 3.338(8) . ?
Cs5 O41 3.156(8) . ?
Cs5 O45 3.770(8) . ?
Cs5 O49 3.658(7) 1_655 ?
Cs5 O51 2.839(8) . ?
Cs5 O56 3.034(7) 1_655 ?
Cs5 O71 2.969(8) 1_655 ?
Cs5 O3W 3.019(9) 4_556 ?
Cs5 Cs6 3.271(7) 1_655 ?
Cs5 Cs7 3.208(6) 1_655 ?
Cs5 O1W 3.500(19) 4_556 ?
Mo1 O1 1.736(8) . ?
Mo1 O9 1.717(7) . ?
Mo1 O53 1.927(7) . ?
Mo1 O57 2.319(7) . ?
Mo1 O59 2.269(7) . ?
Mo1 O77 1.935(7) . ?
Mo1 Cs6 4.245(5) . ?
Mo2 O19 1.914(7) . ?
Mo2 O33 2.361(7) . ?
Mo2 O43 2.307(7) . ?
Mo2 O45 1.707(7) . ?
Mo2 O51 1.906(7) . ?
Mo2 O102 1.686(8) . ?
Mo2 Cs7 4.267(5) 4_556 ?
Mo3 O16 1.900(7) . ?
Mo3 O17 1.705(7) . ?
Mo3 O56 2.408(6) . ?
Mo3 O57 2.192(7) . ?
Mo3 O71 1.713(7) . ?
Mo3 O77 1.923(7) . ?
Mo3 Cs6 4.234(6) . ?
Mo3 Cs7 4.307(5) . ?
Mo3 Na2 3.682(5) . ?
Mo4 O11 2.263(7) . ?
Mo4 O13 2.355(7) . ?
Mo4 O31 1.702(8) . ?
Mo4 O39 1.938(8) . ?
Mo4 O61 1.720(8) . ?
Mo4 O104 1.920(8) . ?
Mo5 O21 2.245(7) . ?
Mo5 O37 1.929(7) . ?
Mo5 O53 1.895(7) . ?
Mo5 O66 2.321(7) . ?
Mo5 O79 1.712(7) . ?
Mo5 O103 1.721(7) . ?
Mo6 O36 1.711(7) . ?
Mo6 O37 1.907(7) . ?
Mo6 O47 1.704(7) . ?
Mo6 O63 2.327(6) . ?
Mo6 O66 2.212(7) . ?
Mo6 O67 1.915(7) . ?
Mo7 O3 1.707(8) . ?
Mo7 O16 1.915(7) . ?
Mo7 O56 2.321(7) . ?
Mo7 O63 2.316(7) . ?
Mo7 O67 1.918(7) . ?
Mo7 O69 1.699(7) . ?
Mo7 Cs7 4.427(5) . ?
Mo8 Na1 3.648(9) 4_556 ?
Mo8 O6 1.701(8) . ?
Mo8 O23 1.915(8) . ?
Mo8 O27 1.680(8) . ?
Mo8 O29 2.220(7) . ?
Mo8 O43 2.375(7) . ?
Mo8 O51 1.950(7) . ?
Mo8 Cs7 4.289(5) 4_556 ?
Mo9 O13 2.199(7) . ?
Mo9 O19 1.935(7) . ?
Mo9 O33 2.352(7) . ?
Mo9 O39 1.928(8) . ?
Mo9 O81 1.692(8) . ?
Mo9 O86 1.707(8) . ?
Mo10 O23 1.934(8) . ?
Mo10 O26 1.725(8) . ?
Mo10 O29 2.292(7) . ?
Mo10 O76 1.733(8) . ?
Mo10 O83 2.296(7) . ?
Mo10 O104 1.902(8) . ?
Na1 O6 2.592(12) 4_456 ?
Na1 O69 2.385(11) . ?
Na1 O75 2.502(11) 4_456 ?
Na1 O3W 2.718(13) . ?
Na1 O2W 2.350(14) . ?
Na1 Cs6 4.947(10) 4_556 ?
Na1 Cs7 4.413(9) 4_556 ?
Na1 O1W 2.45(2) . ?
Na1 O109 2.60(2) 4_456 ?
O1 Na3 2.388(11) . ?
O3 Cs7 3.264(9) . ?
O6 Cs6 3.572(10) 1_655 ?
O7 P1 1.552(8) . ?
O7 Cs7 3.563(9) 4_556 ?
O11 P2 1.512(7) . ?
O13 P1 1.543(7) . ?
O17 Na2 2.482(8) . ?
O21 P4 1.532(7) . ?
O27 Cs7 3.183(10) 4_556 ?
O29 P2 1.560(7) . ?
O33 P2 1.535(8) . ?
O41 P2 1.525(8) . ?
O41 Cs6 3.211(9) 1_655 ?
O43 P1 1.544(7) . ?
O43 Cs7 3.215(9) 4_556 ?
O49 P3 1.541(7) . ?
O56 P3 1.559(7) . ?
O57 P4 1.547(7) . ?
O59 P3 1.518(7) . ?
O59 Cs6 3.240(8) . ?
O63 P4 1.544(7) . ?
O66 P3 1.540(7) . ?
O68 Cs6 3.22(2) 1_655 ?
O71 Cs6 3.623(10) . ?
O71 Cs7 3.037(9) . ?
O72 Na3 2.202(12) . ?
O73 P4 1.543(7) . ?
O73 Cs7 3.586(8) 4_556 ?
O73 Na2 2.384(8) . ?
O76 Na3 2.874(13) . ?
O77 Cs6 3.148(8) . ?
O83 P1 1.492(7) . ?
O92 Cs6 3.147(14) . ?
O94 Na3 2.527(13) . ?
O95 Na3 2.869(13) . ?
O102 Cs7 3.173(10) 4_556 ?
O5W Cs7 3.610(10) 4_556 ?
O5W Na2 2.346(10) . ?
O3W Cs7 3.132(10) 4_556 ?
O3W Na2 2.434(10) . ?
O2W Cs7 3.221(13) 4_556 ?
P1 Cs7 3.935(6) 4_556 ?
P3 Cs6 4.022(5) . ?
Cs6 O1W 3.32(2) 4_456 ?
Cs7 Na2 2.710(7) 4_456 ?
Na3 O4W 2.332(13) . ?
C72 O111 1.47(2) . ?
C72 O112 1.51(2) . ?

loop_
_twin_individual_id
_twin_individual_mass_fraction_refined
1 0.947(18)
2 0.053(18)

loop_
_smtbx_masks_void_nr
_smtbx_masks_void_average_x
_smtbx_masks_void_average_y
_smtbx_masks_void_average_z
_smtbx_masks_void_volume
_smtbx_masks_void_count_electrons
_smtbx_masks_void_content
1 -0.676 0.115 0.149 487.2 81.9 ?
2 0.052 -0.051 0.305 15.7 11.4 ?
3 0.025 -0.082 0.491 50.6 16.8 ?
4 -0.274 -0.115 0.649 487.2 81.8 ?
5 0.000 -0.240 0.750 462.1 204.6 ?
6 -0.955 0.385 0.851 487.2 86.4 ?
7 -0.025 0.418 0.009 50.6 16.4 ?
8 -0.052 0.449 0.195 15.7 11.5 ?
9 -0.861 0.615 0.351 487.2 86.3 ?
10 0.500 -0.307 0.250 462.1 208.7 ?
11 0.475 0.082 0.991 50.6 15.2 ?
12 0.448 0.051 0.805 15.7 11.6 ?
13 0.525 0.582 0.509 50.6 15.6 ?
14 0.552 0.551 0.695 15.7 11.3 ?
